data_7046233
loop_
_publ_author_name
'Nakanishi, Yusuke'
'Ishida, Yutaka'
'Kawaguchi, Hiroyuki'

_publ_section_title
;
 An anionic \h<sup>2</sup>-naphthalene complex of titanium supported by a
 tripodal [O<sub>3</sub>C] ligand and its reactions with dinitrogen,
 anthracene and THF.
;
_journal_issue 20
_journal_name_full 'Dalton transactions (Cambridge, England : 2003)'
_journal_page_first 6903
_journal_page_last 6907
_journal_paper_doi 10.1039/c8dt01161c
_journal_volume 47
_journal_year 2018
_chemical_formula_moiety '0.5(C138 H200 K4 O18 Ti2)'
_chemical_formula_sum 'C69 H100 K2 O9 Ti'
_chemical_formula_weight 1199.61
_space_group_crystal_system orthorhombic
_space_group_IT_number 19
_space_group_name_Hall 'P 2ac 2ab'
_space_group_name_H-M_alt 'P 21 21 21'
_symmetry_space_group_name_Hall 'P 2ac 2ab'
_symmetry_space_group_name_H-M 'P 21 21 21'
_atom_sites_solution_hydrogens mixed
_atom_sites_solution_primary dual
_audit_creation_date 2017-07-06
_audit_creation_method
;
Olex2 1.2
(compiled 2017.03.28 svn.r3405 for OlexSys, GUI svn.r5337)
;
_audit_update_record
;
2018-03-14 deposited with the CCDC.
2018-04-23 downloaded from the CCDC.
;
_cell_angle_alpha 90
_cell_angle_beta 90
_cell_angle_gamma 90
_cell_formula_units_Z 8
_cell_length_a 17.8325(3)
_cell_length_b 18.9575(4)
_cell_length_c 40.3110(7)
_cell_measurement_reflns_used 45080
_cell_measurement_temperature 123(2)
_cell_measurement_theta_max 28.2350
_cell_measurement_theta_min 2.8730
_cell_volume 13627.5(4)
_computing_cell_refinement 'CrysAlisPro 1.171.38.46 (Rigaku OD, 2015)'
_computing_data_collection 'CrysAlisPro 1.171.38.46 (Rigaku OD, 2015)'
_computing_data_reduction 'CrysAlisPro 1.171.38.46 (Rigaku OD, 2015)'
_computing_molecular_graphics 'Olex2 (Dolomanov et al., 2009)'
_computing_publication_material 'Olex2 (Dolomanov et al., 2009)'
_computing_structure_refinement 'ShelXL (Sheldrick, 2015)'
_computing_structure_solution 'ShelXT (Sheldrick, 2015)'
_diffrn_ambient_temperature 123(2)
_diffrn_detector 'CCD plate'
_diffrn_detector_area_resol_mean 28.5714
_diffrn_measured_fraction_theta_full 0.997
_diffrn_measured_fraction_theta_max 0.842
_diffrn_measurement_details
;
List of Runs (angles in degrees, time in seconds):

  # Type    Start    End  Width  t~exp~   \w     \q     \k     \f   Frames
#--------------------------------------------------------------------------
  1  \w   -120.00  60.00   0.50    2.00    --  -30.00  45.00   0.00  360
  2  \w   -120.00  60.00   0.50    2.00    --  -30.00  45.00  90.00  360
  3  \w   -120.00  60.00   0.50    2.00    --  -30.00  45.00 180.00  360
  4  \w   -120.00  60.00   0.50    2.00    --  -30.00  45.00 270.00  360
;
_diffrn_measurement_device 'abstract diffractometer'
_diffrn_measurement_device_type 'dtrek-CrysAlisPro-abstract goniometer imported rigaku-d*trek images'
_diffrn_measurement_method '\w scans'
_diffrn_measurement_specimen_support 'MiTeGen MicroLoops'
_diffrn_orient_matrix_type 'CrysAlisPro convention (1999,Acta A55,543-557)'
_diffrn_orient_matrix_UB_11 0.0296604000
_diffrn_orient_matrix_UB_12 -0.0248968000
_diffrn_orient_matrix_UB_13 0.0005813000
_diffrn_orient_matrix_UB_21 0.0017847000
_diffrn_orient_matrix_UB_22 0.0000150000
_diffrn_orient_matrix_UB_23 -0.0175774000
_diffrn_orient_matrix_UB_31 0.0264394000
_diffrn_orient_matrix_UB_32 0.0279345000
_diffrn_orient_matrix_UB_33 0.0005302000
_diffrn_radiation_detector CCD
_diffrn_radiation_monochromator graphite
_diffrn_radiation_probe x-ray
_diffrn_radiation_type MoK\a
_diffrn_radiation_wavelength 0.71073
_diffrn_reflns_av_R_equivalents 0.1300
_diffrn_reflns_av_unetI/netI 0.1172
_diffrn_reflns_Laue_measured_fraction_full 0.997
_diffrn_reflns_Laue_measured_fraction_max 0.842
_diffrn_reflns_limit_h_max 24
_diffrn_reflns_limit_h_min -24
_diffrn_reflns_limit_k_max 23
_diffrn_reflns_limit_k_min -23
_diffrn_reflns_limit_l_max 52
_diffrn_reflns_limit_l_min -52
_diffrn_reflns_number 155211
_diffrn_reflns_point_group_measured_fraction_full 0.998
_diffrn_reflns_point_group_measured_fraction_max 0.840
_diffrn_reflns_theta_full 25.242
_diffrn_reflns_theta_max 29.353
_diffrn_reflns_theta_min 3.032
_diffrn_source 'fine-focus sealed X-ray tube'
_diffrn_source_current 24.0
_diffrn_source_power 1.2
_diffrn_source_type 'Enhance (Mo) X-ray Source'
_diffrn_source_voltage 50.0
_exptl_absorpt_coefficient_mu 0.300
_exptl_absorpt_correction_T_max 1.00000
_exptl_absorpt_correction_T_min 0.89593
_exptl_absorpt_correction_type multi-scan
_exptl_absorpt_process_details
;
CrysAlisPro 1.171.38.46 (Rigaku Oxford Diffraction, 2015)
Empirical absorption correction using spherical harmonics,
 implemented in SCALE3 ABSPACK scaling algorithm.
;
_exptl_crystal_colour 'bluish violet'
_exptl_crystal_colour_modifier bluish
_exptl_crystal_colour_primary violet
_exptl_crystal_density_diffrn 1.169
_exptl_crystal_description plate
_exptl_crystal_F_000 5168
_exptl_crystal_size_max 0.2
_exptl_crystal_size_mid 0.15
_exptl_crystal_size_min 0.02
_refine_diff_density_max 0.515
_refine_diff_density_min -0.374
_refine_diff_density_rms 0.067
_refine_ls_abs_structure_details
;
 Refined as a perfect inversion twin.
;
_refine_ls_abs_structure_Flack 0.5
_refine_ls_extinction_method none
_refine_ls_goodness_of_fit_ref 1.017
_refine_ls_hydrogen_treatment mixed
_refine_ls_matrix_type full
_refine_ls_number_parameters 1581
_refine_ls_number_reflns 31439
_refine_ls_number_restraints 399
_refine_ls_restrained_S_all 1.036
_refine_ls_R_factor_all 0.1216
_refine_ls_R_factor_gt 0.0716
_refine_ls_shift/su_max 0.001
_refine_ls_shift/su_mean 0.000
_refine_ls_structure_factor_coef Fsqd
_refine_ls_weighting_details 'w=1/[\s^2^(Fo^2^)+(0.0510P)^2^+5.1640P] where P=(Fo^2^+2Fc^2^)/3'
_refine_ls_weighting_scheme calc
_refine_ls_wR_factor_gt 0.1265
_refine_ls_wR_factor_ref 0.1450
_reflns_Friedel_coverage 0.861
_reflns_Friedel_fraction_full 0.999
_reflns_Friedel_fraction_max 0.837
_reflns_number_gt 20842
_reflns_number_total 31439
_reflns_threshold_expression 'I > 2\s(I)'
_cod_data_source_file c8dt01161c2.cif
_cod_data_source_block o3ctianth_1st
_cod_depositor_comments 'Adding full bibliography for 7046232--7046237.cif.'
_cod_database_code 7046233
_shelx_shelxl_version_number 2014/7
_shelx_space_group_comment
;
The symmetry employed for this shelxl refinement is uniquely defined
by the following loop, which should always be used as a source of
symmetry information in preference to the above space-group names.
They are only intended as comments.
;
_reflns_odcompleteness_completeness 99.71
_reflns_odcompleteness_iscentric 1
_reflns_odcompleteness_theta 27.50
_olex2_submission_special_instructions 'No special instructions were received'
_oxdiff_exptl_absorpt_empirical_details
;
Empirical correction (ABSPACK) includes:
- Absorption correction using spherical harmonics
- Frame scaling
- Detector area scaling
;
_oxdiff_exptl_absorpt_empirical_full_max 1.292
_oxdiff_exptl_absorpt_empirical_full_min 0.812

loop_
_space_group_symop_operation_xyz
'x, y, z'
'-x+1/2, -y, z+1/2'
'x+1/2, -y+1/2, -z'
'-x, y+1/2, -z+1/2'

loop_
_atom_site_label
_atom_site_type_symbol
_atom_site_fract_x
_atom_site_fract_y
_atom_site_fract_z
_atom_site_U_iso_or_equiv
_atom_site_adp_type
_atom_site_occupancy
_atom_site_site_symmetry_order
_atom_site_calc_flag
_atom_site_refinement_flags_posn
_atom_site_refinement_flags_adp
_atom_site_refinement_flags_occupancy
_atom_site_disorder_assembly
_atom_site_disorder_group
Ti1 Ti 0.45634(5) 0.31379(5) 0.41003(2) 0.0156(2) Uani 1 1 d . . . . .
O1 O 0.49939(19) 0.2856(2) 0.45149(8) 0.0196(8) Uani 1 1 d . . . . .
O2 O 0.38215(19) 0.25817(19) 0.38588(8) 0.0167(8) Uani 1 1 d . . . . .
O3 O 0.51036(19) 0.35855(19) 0.37211(8) 0.0177(8) Uani 1 1 d . . . . .
C1 C 0.5165(3) 0.2145(3) 0.39447(12) 0.0148(11) Uani 1 1 d . . . . .
C2 C 0.5470(3) 0.2282(3) 0.45356(12) 0.0178(12) Uani 1 1 d . . . . .
C3 C 0.5621(3) 0.1912(3) 0.42353(11) 0.0127(11) Uani 1 1 d . . . . .
C4 C 0.6155(3) 0.1370(3) 0.42342(13) 0.0172(12) Uani 1 1 d . . . . .
H4 H 0.6277 0.1143 0.4031 0.021 Uiso 1 1 calc R . . . .
C5 C 0.6509(3) 0.1158(3) 0.45251(12) 0.0175(12) Uani 1 1 d . . . . .
C6 C 0.6308(3) 0.1504(3) 0.48160(13) 0.0196(13) Uani 1 1 d . . . . .
H6 H 0.6527 0.1342 0.5017 0.024 Uiso 1 1 calc R . . . .
C7 C 0.5805(3) 0.2075(3) 0.48353(12) 0.0169(12) Uani 1 1 d . . . . .
C8 C 0.5645(3) 0.2472(3) 0.51662(13) 0.0235(14) Uani 1 1 d . . . . .
C9 C 0.4848(3) 0.2480(4) 0.52384(14) 0.0368(17) Uani 1 1 d . . . . .
H9A H 0.4582 0.2732 0.5061 0.055 Uiso 1 1 calc GR . . . .
H9B H 0.4762 0.2720 0.5450 0.055 Uiso 1 1 calc GR . . . .
H9C H 0.4661 0.1995 0.5252 0.055 Uiso 1 1 calc GR . . . .
C10 C 0.5913(4) 0.3285(3) 0.51469(14) 0.0316(15) Uani 1 1 d . . . . .
H10J H 0.6454 0.3303 0.5106 0.047 Uiso 1 1 calc GR . . . .
H10K H 0.5799 0.3521 0.5357 0.047 Uiso 1 1 calc GR . . . .
H10L H 0.5648 0.3523 0.4966 0.047 Uiso 1 1 calc GR . . . .
C11 C 0.6004(3) 0.2090(3) 0.54630(13) 0.0322(15) Uani 1 1 d . . . . .
H11J H 0.5829 0.1600 0.5469 0.048 Uiso 1 1 calc GR . . . .
H11K H 0.5862 0.2328 0.5669 0.048 Uiso 1 1 calc GR . . . .
H11L H 0.6551 0.2097 0.5440 0.048 Uiso 1 1 calc GR . . . .
C12 C 0.7085(3) 0.0548(3) 0.45033(13) 0.0230(13) Uani 1 1 d . . . . .
C13 C 0.7717(4) 0.0851(4) 0.43107(17) 0.0452(19) Uani 1 1 d . . . . .
H13X H 0.7532 0.1020 0.4096 0.068 Uiso 1 1 calc GR . . . .
H13Y H 0.8100 0.0488 0.4275 0.068 Uiso 1 1 calc GR . . . .
H H 0.7936 0.1246 0.4434 0.068 Uiso 1 1 calc GR . . . .
C14 C 0.6802(4) -0.0138(4) 0.43155(18) 0.0470(19) Uani 1 1 d . . . . .
H14A H 0.6359 -0.0326 0.4429 0.071 Uiso 1 1 calc GR . . . .
H14B H 0.7200 -0.0494 0.4316 0.071 Uiso 1 1 calc GR . . . .
H14C H 0.6672 -0.0017 0.4086 0.071 Uiso 1 1 calc GR . . . .
C15 C 0.7325(5) 0.0278(5) 0.48405(17) 0.045(2) Uani 1 1 d . . . . .
C16 C 0.3927(3) 0.1841(3) 0.37996(12) 0.0155(12) Uani 1 1 d . . . . .
C17 C 0.4619(3) 0.1564(3) 0.38536(12) 0.0157(12) Uani 1 1 d . . . . .
C18 C 0.4759(3) 0.0808(3) 0.38074(12) 0.0191(12) Uani 1 1 d . . . . .
H18 H 0.5246 0.0641 0.3861 0.023 Uiso 1 1 calc R . . . .
C19 C 0.4241(3) 0.0305(3) 0.36910(13) 0.0207(13) Uani 1 1 d . . . . .
C20 C 0.3566(3) 0.0599(3) 0.36375(12) 0.0213(13) Uani 1 1 d . . . . .
H20 H 0.3176 0.0301 0.3559 0.026 Uiso 1 1 calc R . . . .
C21 C 0.3383(3) 0.1350(3) 0.36914(12) 0.0179(12) Uani 1 1 d . . . . .
C22 C 0.2621(3) 0.1626(3) 0.36349(13) 0.0220(13) Uani 1 1 d . . . . .
C23 C 0.2296(3) 0.1886(4) 0.39669(14) 0.0310(15) Uani 1 1 d . . . . .
H23A H 0.2295 0.1497 0.4127 0.047 Uiso 1 1 calc GR . . . .
H23B H 0.1782 0.2053 0.3933 0.047 Uiso 1 1 calc GR . . . .
H23C H 0.2605 0.2273 0.4052 0.047 Uiso 1 1 calc GR . . . .
C24 C 0.2594(3) 0.2290(3) 0.33919(14) 0.0298(15) Uani 1 1 d . . . . .
H24A H 0.2828 0.2697 0.3501 0.045 Uiso 1 1 calc GR . . . .
H24B H 0.2072 0.2402 0.3338 0.045 Uiso 1 1 calc GR . . . .
H24C H 0.2867 0.2180 0.3187 0.045 Uiso 1 1 calc GR . . . .
C25 C 0.2143(3) 0.1006(3) 0.34935(15) 0.0329(16) Uani 1 1 d . . . . .
H25A H 0.2368 0.0837 0.3287 0.049 Uiso 1 1 calc GR . . . .
H25B H 0.1632 0.1172 0.3450 0.049 Uiso 1 1 calc GR . . . .
H25C H 0.2128 0.0621 0.3655 0.049 Uiso 1 1 calc GR . . . .
C26 C 0.4445(3) -0.0511(3) 0.36225(14) 0.0251(13) Uani 1 1 d . . . . .
C27 C 0.4693(5) -0.0888(4) 0.39449(18) 0.055(2) Uani 1 1 d . . . . .
H27A H 0.5136 -0.0652 0.4036 0.083 Uiso 1 1 calc GR . . . .
H27B H 0.4815 -0.1381 0.3895 0.083 Uiso 1 1 calc GR . . . .
H27C H 0.4284 -0.0871 0.4107 0.083 Uiso 1 1 calc GR . . . .
C28 C 0.3836(4) -0.0967(4) 0.3495(2) 0.055(2) Uani 1 1 d . . . . .
H28A H 0.3418 -0.0967 0.3653 0.082 Uiso 1 1 calc GR . . . .
H28B H 0.4024 -0.1449 0.3468 0.082 Uiso 1 1 calc GR . . . .
H28C H 0.3663 -0.0786 0.3281 0.082 Uiso 1 1 calc GR . . . .
C29 C 0.5049(4) -0.0537(4) 0.3378(2) 0.057(2) Uani 1 1 d . . . . .
H29A H 0.4871 -0.0339 0.3167 0.085 Uiso 1 1 calc GR . . . .
H29B H 0.5203 -0.1028 0.3344 0.085 Uiso 1 1 calc GR . . . .
H29C H 0.5477 -0.0262 0.3458 0.085 Uiso 1 1 calc GR . . . .
C30 C 0.5538(3) 0.3127(3) 0.35431(12) 0.0175(12) Uani 1 1 d . . . . .
C31 C 0.5579(3) 0.2378(3) 0.36389(12) 0.0167(12) Uani 1 1 d . . . . .
C32 C 0.5990(3) 0.1876(3) 0.34528(12) 0.0170(12) Uani 1 1 d . . . . .
H32 H 0.5994 0.1392 0.3515 0.020 Uiso 1 1 calc R . . . .
C33 C 0.6381(3) 0.2106(3) 0.31816(13) 0.0213(13) Uani 1 1 d . . . . .
C34 C 0.6349(3) 0.2863(3) 0.30977(13) 0.0210(13) Uani 1 1 d . . . . .
H34 H 0.6630 0.3009 0.2910 0.025 Uiso 1 1 calc R . . . .
C35 C 0.5944(3) 0.3394(3) 0.32668(12) 0.0198(12) Uani 1 1 d . . . . .
C36 C 0.5972(3) 0.4229(3) 0.31694(15) 0.0272(14) Uani 1 1 d . . . . .
C37 C 0.6265(4) 0.4679(3) 0.34622(16) 0.0340(16) Uani 1 1 d . . . . .
H37A H 0.5941 0.4607 0.3656 0.051 Uiso 1 1 calc GR . . . .
H37B H 0.6260 0.5178 0.3400 0.051 Uiso 1 1 calc GR . . . .
H37C H 0.6778 0.4535 0.3517 0.051 Uiso 1 1 calc GR . . . .
C38 C 0.5235(3) 0.4528(3) 0.30833(15) 0.0328(15) Uani 1 1 d . . . . .
H38A H 0.5022 0.4266 0.2896 0.049 Uiso 1 1 calc GR . . . .
H38B H 0.5294 0.5025 0.3022 0.049 Uiso 1 1 calc GR . . . .
H38C H 0.4899 0.4491 0.3275 0.049 Uiso 1 1 calc GR . . . .
C39 C 0.6455(4) 0.4368(4) 0.28694(17) 0.0453(19) Uani 1 1 d . . . . .
H39A H 0.6973 0.4230 0.2917 0.068 Uiso 1 1 calc GR . . . .
H39B H 0.6438 0.4872 0.2815 0.068 Uiso 1 1 calc GR . . . .
H39C H 0.6267 0.4093 0.2681 0.068 Uiso 1 1 calc GR . . . .
C40 C 0.6851(3) 0.1561(3) 0.29790(13) 0.0217(13) Uani 1 1 d . . . . .
C41 C 0.6541(4) 0.1462(4) 0.26320(13) 0.0352(16) Uani 1 1 d . . . . .
H41A H 0.6050 0.1231 0.2645 0.053 Uiso 1 1 calc GR . . . .
H41B H 0.6885 0.1168 0.2502 0.053 Uiso 1 1 calc GR . . . .
H41C H 0.6487 0.1923 0.2525 0.053 Uiso 1 1 calc GR . . . .
C42 C 0.7594(3) 0.1881(3) 0.29528(15) 0.0326(15) Uani 1 1 d . . . . .
H42A H 0.7554 0.2334 0.2837 0.049 Uiso 1 1 calc GR . . . .
H42B H 0.7927 0.1566 0.2828 0.049 Uiso 1 1 calc GR . . . .
H42C H 0.7799 0.1958 0.3176 0.049 Uiso 1 1 calc GR . . . .
C43 C 0.6900(3) 0.0793(3) 0.31450(15) 0.0312(15) Uani 1 1 d . . . . .
H43A H 0.7098 0.0835 0.3371 0.047 Uiso 1 1 calc GR . . . .
H43B H 0.7235 0.0493 0.3013 0.047 Uiso 1 1 calc GR . . . .
H43C H 0.6399 0.0582 0.3152 0.047 Uiso 1 1 calc GR . . . .
C44 C 0.4411(3) 0.4326(3) 0.42844(14) 0.0213(13) Uani 1 1 d . . . . .
C45 C 0.3805(3) 0.3879(3) 0.43852(15) 0.0237(14) Uani 1 1 d . . . . .
C46 C 0.3205(3) 0.3890(3) 0.41763(16) 0.0274(15) Uani 1 1 d . . . . .
C47 C 0.3183(4) 0.4308(4) 0.38934(17) 0.0293(16) Uani 1 1 d . . . . .
C48 C 0.3717(3) 0.4845(3) 0.38096(14) 0.0242(14) Uani 1 1 d . . . . .
C49 C 0.4336(3) 0.4889(3) 0.40257(13) 0.0208(13) Uani 1 1 d . . . . .
C50 C 0.4813(3) 0.5460(3) 0.39709(14) 0.0262(14) Uani 1 1 d . . . . .
H50 H 0.5210 0.5523 0.4125 0.031 Uiso 1 1 calc R . . . .
C51 C 0.3662(3) 0.5343(3) 0.35473(14) 0.0290(15) Uani 1 1 d . . . . .
H51 H 0.3246 0.5298 0.3401 0.035 Uiso 1 1 calc R . . . .
C52 C 0.4763(3) 0.5969(3) 0.37025(14) 0.0244(14) Uani 1 1 d . . . . .
C53 C 0.4173(3) 0.5904(3) 0.34842(14) 0.0271(14) Uani 1 1 d . . . . .
C54 C 0.4118(4) 0.6410(4) 0.32173(16) 0.0394(17) Uani 1 1 d . . . . .
H54 H 0.3714 0.6357 0.3066 0.047 Uiso 1 1 calc R . . . .
C55 C 0.4602(5) 0.6961(4) 0.31652(16) 0.0461(19) Uani 1 1 d . . . . .
H55 H 0.4531 0.7284 0.2988 0.055 Uiso 1 1 calc R . . . .
C56 C 0.5187(4) 0.7026(4) 0.33782(17) 0.0436(19) Uani 1 1 d . . . . .
H56 H 0.5542 0.7395 0.3352 0.052 Uiso 1 1 calc R . . . .
C57 C 0.5260(4) 0.6533(3) 0.36415(15) 0.0348(16) Uani 1 1 d . . . . .
H57 H 0.5675 0.6587 0.3787 0.042 Uiso 1 1 calc R . . . .
K1 K 0.40476(8) 0.33035(9) 0.32753(3) 0.0412(4) Uani 1 1 d . . . . .
C58 C 0.3406(7) 0.4317(6) 0.2562(2) 0.115(4) Uani 1 1 d . U . . .
H58J H 0.2881 0.4343 0.2491 0.172 Uiso 1 1 calc GR . . . .
H58K H 0.3733 0.4462 0.2379 0.172 Uiso 1 1 calc GR . . . .
H58L H 0.3483 0.4631 0.2752 0.172 Uiso 1 1 calc GR . . . .
O4 O 0.3585(4) 0.3591(4) 0.26582(14) 0.099(2) Uani 1 1 d . U . . .
C59 C 0.3772(6) 0.3109(5) 0.24057(19) 0.083(3) Uani 1 1 d . U . . .
H59A H 0.4231 0.3284 0.2294 0.099 Uiso 1 1 calc R . . . .
H59B H 0.3364 0.3116 0.2239 0.099 Uiso 1 1 calc R . . . .
C60 C 0.3906(7) 0.2353(5) 0.2505(2) 0.096(3) Uani 1 1 d . U . . .
H60A H 0.3425 0.2098 0.2481 0.115 Uiso 1 1 calc R . . . .
H60B H 0.4259 0.2146 0.2342 0.115 Uiso 1 1 calc R . . . .
O5 O 0.4166(3) 0.2222(3) 0.27996(12) 0.0667(16) Uani 1 1 d . U . . .
C61 C 0.4388(5) 0.1500(5) 0.28841(19) 0.063(2) Uani 1 1 d . U . . .
H61A H 0.4679 0.1504 0.3090 0.095 Uiso 1 1 calc GR . . . .
H61B H 0.4694 0.1304 0.2705 0.095 Uiso 1 1 calc GR . . . .
H61C H 0.3938 0.1209 0.2914 0.095 Uiso 1 1 calc GR . . . .
K2 K 0.33582(7) 0.55572(7) 0.45552(3) 0.0243(3) Uani 1 1 d . . . . .
C62 C 0.2864(4) 0.7123(4) 0.50941(17) 0.0463(19) Uani 1 1 d . . . . .
H62A H 0.2639 0.7225 0.4878 0.069 Uiso 1 1 calc GR . . . .
H62B H 0.3123 0.7545 0.5176 0.069 Uiso 1 1 calc GR . . . .
H62C H 0.2470 0.6988 0.5251 0.069 Uiso 1 1 calc GR . . . .
O6 O 0.3389(2) 0.6559(2) 0.50612(9) 0.0281(9) Uani 1 1 d . . . . .
C63 C 0.3738(3) 0.6420(3) 0.53681(14) 0.0291(15) Uani 1 1 d . . . . .
H63A H 0.3368 0.6226 0.5527 0.035 Uiso 1 1 calc R . . . .
H63B H 0.3946 0.6861 0.5462 0.035 Uiso 1 1 calc R . . . .
C64 C 0.4339(3) 0.5910(3) 0.53113(15) 0.0333(15) Uani 1 1 d . . . . .
H64A H 0.4593 0.5815 0.5525 0.040 Uiso 1 1 calc R . . . .
H64B H 0.4713 0.6125 0.5161 0.040 Uiso 1 1 calc R . . . .
O7 O 0.4094(2) 0.5232(2) 0.51682(10) 0.0318(10) Uani 1 1 d . . . . .
C65 C 0.4625(4) 0.4672(4) 0.51677(16) 0.0418(17) Uani 1 1 d . . . . .
H65A H 0.4411 0.4262 0.5054 0.063 Uiso 1 1 calc GR . . . .
H65B H 0.4750 0.4545 0.5397 0.063 Uiso 1 1 calc GR . . . .
H65C H 0.5081 0.4823 0.5052 0.063 Uiso 1 1 calc GR . . . .
C66 C 0.3497(4) 0.7264(4) 0.40483(17) 0.0469(18) Uani 1 1 d . U . . .
H66A H 0.3964 0.7283 0.4176 0.070 Uiso 1 1 calc GR . . . .
H66B H 0.3290 0.7741 0.4027 0.070 Uiso 1 1 calc GR . . . .
H66C H 0.3600 0.7072 0.3827 0.070 Uiso 1 1 calc GR . . . .
O8 O 0.2975(2) 0.6828(2) 0.42135(10) 0.0368(11) Uani 1 1 d . U . . .
C67 C 0.2336(4) 0.6772(4) 0.40244(16) 0.0436(17) Uani 1 1 d . U . . .
H67A H 0.2447 0.6530 0.3812 0.052 Uiso 1 1 calc R . . . .
H67B H 0.2131 0.7245 0.3975 0.052 Uiso 1 1 calc R . . . .
C68 C 0.1800(4) 0.6362(4) 0.42185(17) 0.0466(17) Uani 1 1 d . U . . .
H68A H 0.1318 0.6344 0.4097 0.056 Uiso 1 1 calc R . . . .
H68B H 0.1708 0.6609 0.4431 0.056 Uiso 1 1 calc R . . . .
O9 O 0.2044(2) 0.5630(3) 0.42908(11) 0.0409(11) Uani 1 1 d . U . . .
C69 C 0.1489(4) 0.5121(4) 0.43575(18) 0.054(2) Uani 1 1 d . U . . .
H69A H 0.1718 0.4651 0.4361 0.081 Uiso 1 1 calc GR . . . .
H69B H 0.1104 0.5139 0.4184 0.081 Uiso 1 1 calc GR . . . .
H69C H 0.1259 0.5220 0.4573 0.081 Uiso 1 1 calc GR . . . .
Ti2 Ti 0.45435(5) 0.83860(5) 0.59385(2) 0.0177(2) Uani 1 1 d . . . . .
O10 O 0.4929(2) 0.8113(2) 0.55155(8) 0.0214(9) Uani 1 1 d . . . . .
O11 O 0.5116(2) 0.88011(19) 0.63140(9) 0.0199(9) Uani 1 1 d . . . . .
O12 O 0.38202(19) 0.7823(2) 0.61791(9) 0.0208(9) Uani 1 1 d . . . . .
C70 C 0.5160(3) 0.7373(3) 0.60702(12) 0.0147(11) Uani 1 1 d . . . . .
C71 C 0.5384(3) 0.7537(3) 0.54759(12) 0.0154(11) Uani 1 1 d . . . . .
C72 C 0.5568(3) 0.7133(3) 0.57639(13) 0.0186(12) Uani 1 1 d . . . . .
C73 C 0.6082(3) 0.6585(3) 0.57432(13) 0.0183(12) Uani 1 1 d . . . . .
H73 H 0.6217 0.6335 0.5938 0.022 Uiso 1 1 calc R . . . .
C74 C 0.6407(3) 0.6394(3) 0.54385(13) 0.0205(13) Uani 1 1 d D . . . .
C75 C 0.6190(3) 0.6784(3) 0.51603(13) 0.0215(13) Uani 1 1 d . . . . .
H75 H 0.6402 0.6656 0.4952 0.026 Uiso 1 1 calc R . . . .
C76 C 0.5678(3) 0.7358(3) 0.51650(13) 0.0196(13) Uani 1 1 d . . . . .
C77 C 0.5473(3) 0.7784(3) 0.48496(13) 0.0249(13) Uani 1 1 d . . . . .
C78 C 0.5737(3) 0.8594(3) 0.48829(15) 0.0365(17) Uani 1 1 d . . . . .
H78A H 0.5520 0.8800 0.5084 0.055 Uiso 1 1 calc GR . . . .
H78B H 0.5566 0.8860 0.4689 0.055 Uiso 1 1 calc GR . . . .
H78C H 0.6286 0.8615 0.4896 0.055 Uiso 1 1 calc GR . . . .
C79 C 0.4662(3) 0.7799(3) 0.48041(14) 0.0301(15) Uani 1 1 d . . . . .
H79A H 0.4475 0.7316 0.4780 0.045 Uiso 1 1 calc GR . . . .
H79B H 0.4541 0.8071 0.4605 0.045 Uiso 1 1 calc GR . . . .
H79C H 0.4427 0.8020 0.4998 0.045 Uiso 1 1 calc GR . . . .
C80 C 0.5796(4) 0.7445(4) 0.45365(14) 0.0418(18) Uani 1 1 d . . . . .
H80A H 0.6345 0.7437 0.4551 0.063 Uiso 1 1 calc GR . . . .
H80B H 0.5643 0.7719 0.4342 0.063 Uiso 1 1 calc GR . . . .
H80C H 0.5608 0.6961 0.4516 0.063 Uiso 1 1 calc GR . . . .
C81 C 0.6973(3) 0.5787(3) 0.54301(13) 0.0243(13) Uani 1 1 d D . . . .
C82 C 0.6633(5) 0.5054(4) 0.5525(3) 0.050(3) Uani 0.713(9) 1 d D U P A 1
H82A H 0.6491 0.5056 0.5760 0.074 Uiso 0.713(9) 1 calc GR . P A 1
H82B H 0.7007 0.4684 0.5486 0.074 Uiso 0.713(9) 1 calc GR . P A 1
H82C H 0.6189 0.4962 0.5389 0.074 Uiso 0.713(9) 1 calc GR . P A 1
C83 C 0.7288(6) 0.5692(6) 0.5079(2) 0.053(3) Uani 0.713(9) 1 d D U P A 1
H83A H 0.6899 0.5492 0.4935 0.080 Uiso 0.713(9) 1 calc GR . P A 1
H83B H 0.7719 0.5372 0.5087 0.080 Uiso 0.713(9) 1 calc GR . P A 1
H83C H 0.7446 0.6151 0.4992 0.080 Uiso 0.713(9) 1 calc GR . P A 1
C84 C 0.7584(5) 0.5983(6) 0.5666(3) 0.056(3) Uani 0.713(9) 1 d D U P A 1
H84A H 0.7799 0.6439 0.5601 0.084 Uiso 0.713(9) 1 calc GR . P A 1
H84B H 0.7976 0.5621 0.5661 0.084 Uiso 0.713(9) 1 calc GR . P A 1
H84C H 0.7379 0.6019 0.5891 0.084 Uiso 0.713(9) 1 calc GR . P A 1
C582 C 0.7255(12) 0.5586(13) 0.5779(4) 0.047(5) Uani 0.287(9) 1 d D U P A 2
H58A H 0.7399 0.6014 0.5900 0.071 Uiso 0.287(9) 1 calc GR . P A 2
H58B H 0.7691 0.5274 0.5759 0.071 Uiso 0.287(9) 1 calc GR . P A 2
H58C H 0.6855 0.5343 0.5901 0.071 Uiso 0.287(9) 1 calc GR . P A 2
C583 C 0.6677(13) 0.5122(9) 0.5267(7) 0.054(5) Uani 0.287(9) 1 d D U P A 2
H58D H 0.6130 0.5150 0.5249 0.081 Uiso 0.287(9) 1 calc GR . P A 2
H58E H 0.6815 0.4712 0.5402 0.081 Uiso 0.287(9) 1 calc GR . P A 2
H58F H 0.6895 0.5075 0.5045 0.081 Uiso 0.287(9) 1 calc GR . P A 2
C584 C 0.7661(10) 0.6053(14) 0.5235(6) 0.058(5) Uani 0.287(9) 1 d D U P A 2
H58G H 0.7515 0.6157 0.5006 0.087 Uiso 0.287(9) 1 calc GR . P A 2
H58H H 0.8051 0.5689 0.5236 0.087 Uiso 0.287(9) 1 calc GR . P A 2
H58I H 0.7855 0.6483 0.5340 0.087 Uiso 0.287(9) 1 calc GR . P A 2
C85 C 0.5575(3) 0.8335(3) 0.64741(12) 0.0184(12) Uani 1 1 d . . . . .
C86 C 0.5618(3) 0.7593(3) 0.63681(12) 0.0152(12) Uani 1 1 d . . . . .
C87 C 0.6055(3) 0.7086(3) 0.65334(12) 0.0174(12) Uani 1 1 d . . . . .
H87 H 0.6061 0.6608 0.6463 0.021 Uiso 1 1 calc R . . . .
C88 C 0.6472(3) 0.7304(3) 0.68009(12) 0.0172(12) Uani 1 1 d . . . . .
C89 C 0.6424(3) 0.8052(3) 0.68984(12) 0.0206(13) Uani 1 1 d . . . . .
H89 H 0.6712 0.8189 0.7086 0.025 Uiso 1 1 calc R . . . .
C90 C 0.5999(3) 0.8589(3) 0.67451(13) 0.0210(12) Uani 1 1 d . . . . .
C91 C 0.6025(3) 0.9418(3) 0.68527(14) 0.0259(14) Uani 1 1 d . . . . .
C92 C 0.6290(4) 0.9892(3) 0.65638(16) 0.0364(16) Uani 1 1 d . . . . .
H92A H 0.6787 0.9737 0.6490 0.055 Uiso 1 1 calc GR . . . .
H92B H 0.6318 1.0382 0.6639 0.055 Uiso 1 1 calc GR . . . .
H92C H 0.5935 0.9856 0.6379 0.055 Uiso 1 1 calc GR . . . .
C93 C 0.5294(4) 0.9709(3) 0.69621(16) 0.0364(16) Uani 1 1 d . . . . .
H93A H 0.4935 0.9687 0.6778 0.055 Uiso 1 1 calc GR . . . .
H93B H 0.5360 1.0201 0.7031 0.055 Uiso 1 1 calc GR . . . .
H93C H 0.5104 0.9432 0.7149 0.055 Uiso 1 1 calc GR . . . .
C94 C 0.6530(4) 0.9538(4) 0.71492(17) 0.0433(19) Uani 1 1 d . . . . .
H94A H 0.6346 0.9262 0.7338 0.065 Uiso 1 1 calc GR . . . .
H94B H 0.6529 1.0040 0.7207 0.065 Uiso 1 1 calc GR . . . .
H94C H 0.7042 0.9389 0.7094 0.065 Uiso 1 1 calc GR . . . .
C95 C 0.6952(3) 0.6751(3) 0.69872(12) 0.0200(12) Uani 1 1 d . . . . .
C96 C 0.6653(4) 0.6629(3) 0.73357(14) 0.0345(16) Uani 1 1 d . . . . .
H96A H 0.6585 0.7083 0.7447 0.052 Uiso 1 1 calc GR . . . .
H96B H 0.7010 0.6340 0.7461 0.052 Uiso 1 1 calc GR . . . .
H96C H 0.6170 0.6383 0.7323 0.052 Uiso 1 1 calc GR . . . .
C97 C 0.7000(3) 0.5995(3) 0.68164(14) 0.0270(14) Uani 1 1 d . . . . .
H97A H 0.6505 0.5771 0.6821 0.040 Uiso 1 1 calc GR . . . .
H97B H 0.7360 0.5701 0.6937 0.040 Uiso 1 1 calc GR . . . .
H97C H 0.7165 0.6048 0.6586 0.040 Uiso 1 1 calc GR . . . .
C98 C 0.7697(3) 0.7082(3) 0.70122(16) 0.0329(16) Uani 1 1 d . . . . .
H98A H 0.7906 0.7145 0.6789 0.049 Uiso 1 1 calc GR . . . .
H98B H 0.8030 0.6779 0.7143 0.049 Uiso 1 1 calc GR . . . .
H98C H 0.7650 0.7543 0.7121 0.049 Uiso 1 1 calc GR . . . .
C99 C 0.3929(3) 0.7081(3) 0.62403(12) 0.0168(12) Uani 1 1 d . . . . .
C100 C 0.4618(3) 0.6798(3) 0.61796(11) 0.0173(12) Uani 1 1 d . . . . .
C101 C 0.4742(3) 0.6046(3) 0.62415(12) 0.0182(13) Uani 1 1 d . . . . .
H101 H 0.5226 0.5870 0.6188 0.022 Uiso 1 1 calc R . . . .
C102 C 0.4233(3) 0.5560(3) 0.63692(13) 0.0217(13) Uani 1 1 d . . . . .
C103 C 0.3563(3) 0.5859(3) 0.64188(13) 0.0218(13) Uani 1 1 d . . . . .
H103 H 0.3173 0.5568 0.6502 0.026 Uiso 1 1 calc R . . . .
C104 C 0.3385(3) 0.6607(3) 0.63544(12) 0.0212(13) Uani 1 1 d . . . . .
C105 C 0.2623(3) 0.6898(3) 0.64001(14) 0.0242(14) Uani 1 1 d . . . . .
C106 C 0.2592(3) 0.7560(3) 0.66385(14) 0.0309(15) Uani 1 1 d . . . . .
H10A H 0.2840 0.7445 0.6849 0.046 Uiso 1 1 calc GR . . . .
H10B H 0.2068 0.7685 0.6681 0.046 Uiso 1 1 calc GR . . . .
H10C H 0.2848 0.7959 0.6533 0.046 Uiso 1 1 calc GR . . . .
C107 C 0.2325(3) 0.7147(4) 0.60607(14) 0.0307(15) Uani 1 1 d . . . . .
H10D H 0.2667 0.7500 0.5968 0.046 Uiso 1 1 calc GR . . . .
H10E H 0.1826 0.7356 0.6089 0.046 Uiso 1 1 calc GR . . . .
H10F H 0.2292 0.6743 0.5910 0.046 Uiso 1 1 calc GR . . . .
C108 C 0.2125(3) 0.6285(3) 0.65382(15) 0.0322(16) Uani 1 1 d . . . . .
H10G H 0.2156 0.5878 0.6389 0.048 Uiso 1 1 calc GR . . . .
H10H H 0.1603 0.6444 0.6553 0.048 Uiso 1 1 calc GR . . . .
H10I H 0.2304 0.6150 0.6759 0.048 Uiso 1 1 calc GR . . . .
C109 C 0.4446(3) 0.4757(3) 0.64545(15) 0.0265(14) Uani 1 1 d . . . . .
C110 C 0.4712(4) 0.4346(4) 0.61437(17) 0.0417(18) Uani 1 1 d . . . . .
H11A H 0.4307 0.4331 0.5980 0.063 Uiso 1 1 calc GR . . . .
H11B H 0.4848 0.3864 0.6207 0.063 Uiso 1 1 calc GR . . . .
H11C H 0.5150 0.4582 0.6047 0.063 Uiso 1 1 calc GR . . . .
C111 C 0.5042(4) 0.4764(4) 0.67129(18) 0.0471(19) Uani 1 1 d . . . . .
H11D H 0.5480 0.5021 0.6629 0.071 Uiso 1 1 calc GR . . . .
H11E H 0.5187 0.4278 0.6766 0.071 Uiso 1 1 calc GR . . . .
H11F H 0.4853 0.4997 0.6913 0.071 Uiso 1 1 calc GR . . . .
C112 C 0.3825(4) 0.4301(4) 0.65974(17) 0.0409(18) Uani 1 1 d . . . . .
H11G H 0.3632 0.4519 0.6801 0.061 Uiso 1 1 calc GR . . . .
H11H H 0.4025 0.3832 0.6649 0.061 Uiso 1 1 calc GR . . . .
H11I H 0.3419 0.4258 0.6435 0.061 Uiso 1 1 calc GR . . . .
C113 C 0.4405(3) 0.9586(3) 0.57645(14) 0.0243(14) Uani 1 1 d . . . . .
C114 C 0.3791(3) 0.9159(3) 0.56553(16) 0.0290(15) Uani 1 1 d . . . . .
C115 C 0.3205(4) 0.9151(4) 0.58710(18) 0.0345(16) Uani 1 1 d . . . . .
C116 C 0.3193(4) 0.9542(4) 0.61659(17) 0.0382(17) Uani 1 1 d . . . . .
C117 C 0.3733(3) 1.0073(3) 0.62490(15) 0.0282(15) Uani 1 1 d . . . . .
C118 C 0.4344(3) 1.0128(3) 0.60304(13) 0.0223(13) Uani 1 1 d . . . . .
C119 C 0.3693(4) 1.0548(3) 0.65178(14) 0.0323(15) Uani 1 1 d . . . . .
H119 H 0.3286 1.0489 0.6667 0.039 Uiso 1 1 calc R . . . .
C120 C 0.4825(3) 1.0702(3) 0.60866(13) 0.0225(13) Uani 1 1 d . . . . .
H120 H 0.5216 1.0778 0.5930 0.027 Uiso 1 1 calc R . . . .
C121 C 0.4775(3) 1.1189(3) 0.63624(14) 0.0266(14) Uani 1 1 d . . . . .
C122 C 0.4200(4) 1.1104(3) 0.65871(14) 0.0304(15) Uani 1 1 d . . . . .
C123 C 0.4147(4) 1.1607(4) 0.68581(15) 0.0426(18) Uani 1 1 d . . . . .
H123 H 0.3750 1.1552 0.7013 0.051 Uiso 1 1 calc R . . . .
C124 C 0.4641(5) 1.2164(4) 0.69045(17) 0.049(2) Uani 1 1 d . . . . .
H124 H 0.4584 1.2479 0.7086 0.059 Uiso 1 1 calc R . . . .
C125 C 0.5206(4) 1.2245(4) 0.66836(17) 0.0453(19) Uani 1 1 d . . . . .
H125 H 0.5553 1.2623 0.6705 0.054 Uiso 1 1 calc R . . . .
C126 C 0.5270(4) 1.1761(3) 0.64239(14) 0.0326(15) Uani 1 1 d . . . . .
H126 H 0.5679 1.1820 0.6276 0.039 Uiso 1 1 calc R . . . .
K3 K 0.40595(8) 0.85572(9) 0.67600(3) 0.0400(4) Uani 1 1 d . . . . .
C127 C 0.3303(7) 0.9513(5) 0.7462(2) 0.107(3) Uani 1 1 d . U . . .
H12A H 0.3773 0.9725 0.7539 0.161 Uiso 1 1 calc GR . . . .
H12B H 0.2936 0.9518 0.7643 0.161 Uiso 1 1 calc GR . . . .
H12C H 0.3108 0.9784 0.7274 0.161 Uiso 1 1 calc GR . . . .
O13 O 0.3443(4) 0.8770(3) 0.73557(12) 0.0771(18) Uani 1 1 d . U . . .
C128 C 0.3679(5) 0.8313(4) 0.76162(16) 0.063(2) Uani 1 1 d . U . . .
H12D H 0.3298 0.8322 0.7795 0.075 Uiso 1 1 calc R . . . .
H12E H 0.4155 0.8493 0.7710 0.075 Uiso 1 1 calc R . . . .
C129 C 0.3795(5) 0.7533(4) 0.75018(16) 0.0543(19) Uani 1 1 d . U . . .
H12F H 0.3999 0.7250 0.7687 0.065 Uiso 1 1 calc R . . . .
H12G H 0.3309 0.7326 0.7434 0.065 Uiso 1 1 calc R . . . .
O14 O 0.4277(3) 0.7521(3) 0.72436(12) 0.0557(14) Uani 1 1 d . U . . .
C130 C 0.4510(5) 0.6800(5) 0.71503(19) 0.065(2) Uani 1 1 d . U . . .
H13A H 0.4082 0.6549 0.7054 0.098 Uiso 1 1 calc GR . . . .
H13B H 0.4684 0.6548 0.7348 0.098 Uiso 1 1 calc GR . . . .
H13C H 0.4917 0.6826 0.6987 0.098 Uiso 1 1 calc GR . . . .
K4 K 0.34041(8) 1.08484(8) 0.55081(3) 0.0327(3) Uani 1 1 d . U . . .
C131 C 0.4623(6) 1.0134(6) 0.4848(2) 0.097(3) Uani 1 1 d . U . . .
H13D H 0.4865 1.0030 0.5060 0.145 Uiso 1 1 calc GR . . . .
H13E H 0.4980 1.0375 0.4702 0.145 Uiso 1 1 calc GR . . . .
H13F H 0.4459 0.9693 0.4744 0.145 Uiso 1 1 calc GR . . . .
O15 O 0.4016(4) 1.0558(3) 0.48996(12) 0.0753(17) Uani 1 1 d . U . . .
C132 C 0.3784(5) 1.0940(5) 0.46316(18) 0.062(2) Uani 1 1 d . U . . .
H13G H 0.3382 1.0668 0.4520 0.075 Uiso 1 1 calc R . . . .
H13H H 0.4210 1.0968 0.4475 0.075 Uiso 1 1 calc R . . . .
C133 C 0.3508(5) 1.1649(4) 0.46819(16) 0.0555(19) Uani 1 1 d . U . . .
H13I H 0.3937 1.1979 0.4669 0.067 Uiso 1 1 calc R . . . .
H13J H 0.3162 1.1767 0.4498 0.067 Uiso 1 1 calc R . . . .
O16 O 0.3144(3) 1.1758(3) 0.49739(12) 0.0579(15) Uani 1 1 d . U . . .
C134 C 0.2884(4) 1.2484(4) 0.50332(19) 0.0516(19) Uani 1 1 d . U . . .
H13K H 0.2569 1.2495 0.5232 0.077 Uiso 1 1 calc GR . . . .
H13L H 0.2592 1.2647 0.4842 0.077 Uiso 1 1 calc GR . . . .
H13M H 0.3318 1.2794 0.5065 0.077 Uiso 1 1 calc GR . . . .
C135 C 0.1539(4) 1.0478(5) 0.56320(18) 0.058(2) Uani 1 1 d . U . . .
H13N H 0.1405 1.0644 0.5410 0.087 Uiso 1 1 calc GR . . . .
H13O H 0.1093 1.0482 0.5774 0.087 Uiso 1 1 calc GR . . . .
H13P H 0.1737 0.9996 0.5618 0.087 Uiso 1 1 calc GR . . . .
O17 O 0.2090(2) 1.0926(3) 0.57682(11) 0.0404(11) Uani 1 1 d . U . . .
C136 C 0.1872(4) 1.1666(4) 0.58371(17) 0.0420(16) Uani 1 1 d . U . . .
H13Q H 0.1819 1.1919 0.5624 0.050 Uiso 1 1 calc R . . . .
H13R H 0.1377 1.1668 0.5948 0.050 Uiso 1 1 calc R . . . .
C137 C 0.2414(4) 1.2051(4) 0.60479(16) 0.0417(16) Uani 1 1 d . U . . .
H13S H 0.2223 1.2529 0.6100 0.050 Uiso 1 1 calc R . . . .
H13T H 0.2499 1.1795 0.6258 0.050 Uiso 1 1 calc R . . . .
O18 O 0.3063(2) 1.2094(2) 0.58700(10) 0.0382(11) Uani 1 1 d . U . . .
C138 C 0.3577(4) 1.2513(4) 0.60481(17) 0.0458(18) Uani 1 1 d . U . . .
H13U H 0.3622 1.2334 0.6275 0.069 Uiso 1 1 calc GR . . . .
H13V H 0.3399 1.3002 0.6054 0.069 Uiso 1 1 calc GR . . . .
H13W H 0.4068 1.2494 0.5939 0.069 Uiso 1 1 calc GR . . . .
H113 H 0.477(3) 0.966(3) 0.5617(12) 0.011(14) Uiso 1 1 d . . . . .
H44 H 0.475(3) 0.438(3) 0.4452(14) 0.031(17) Uiso 1 1 d . . . . .
H46 H 0.283(3) 0.360(3) 0.4233(13) 0.022(16) Uiso 1 1 d . . . . .
H114 H 0.376(3) 0.893(3) 0.5430(13) 0.015(14) Uiso 1 1 d . . . . .
H45 H 0.377(4) 0.367(3) 0.4600(17) 0.05(2) Uiso 1 1 d . . . . .
H116 H 0.275(4) 0.947(3) 0.6327(15) 0.045(19) Uiso 1 1 d . . . . .
H115 H 0.285(3) 0.878(3) 0.5800(13) 0.023(16) Uiso 1 1 d . . . . .
H15A H 0.751(3) 0.072(3) 0.4950(14) 0.027(18) Uiso 1 1 d . . . . .
H15B H 0.699(4) 0.007(4) 0.4962(17) 0.05(2) Uiso 1 1 d . . . . .
H15C H 0.771(3) -0.019(3) 0.4785(14) 0.040(18) Uiso 1 1 d . . . . .
H47 H 0.290(4) 0.427(4) 0.3752(18) 0.06(3) Uiso 1 1 d . . . . .

loop_
_atom_site_aniso_label
_atom_site_aniso_U_11
_atom_site_aniso_U_22
_atom_site_aniso_U_33
_atom_site_aniso_U_23
_atom_site_aniso_U_13
_atom_site_aniso_U_12
Ti1 0.0122(5) 0.0207(6) 0.0139(4) -0.0011(4) 0.0005(4) 0.0010(4)
O1 0.0136(19) 0.031(2) 0.0139(18) -0.0040(16) 0.0003(15) 0.0065(17)
O2 0.0100(18) 0.023(2) 0.0171(18) -0.0027(16) -0.0033(14) 0.0027(16)
O3 0.0152(19) 0.021(2) 0.0168(18) -0.0028(16) 0.0021(15) 0.0033(16)
C1 0.008(2) 0.022(3) 0.014(2) 0.002(2) 0.0005(19) -0.001(2)
C2 0.011(2) 0.022(3) 0.020(3) 0.001(2) -0.001(2) -0.004(2)
C3 0.012(3) 0.015(3) 0.012(2) -0.001(2) -0.0023(19) -0.005(2)
C4 0.010(3) 0.024(3) 0.018(3) 0.000(2) 0.001(2) -0.002(2)
C5 0.012(3) 0.023(3) 0.017(3) 0.005(2) 0.003(2) -0.001(2)
C6 0.012(3) 0.032(4) 0.015(3) 0.005(2) -0.004(2) -0.004(2)
C7 0.008(2) 0.027(3) 0.015(3) 0.003(2) 0.000(2) -0.006(2)
C8 0.014(3) 0.040(4) 0.016(3) -0.001(3) -0.003(2) 0.001(3)
C9 0.017(3) 0.069(5) 0.024(3) -0.007(3) 0.002(2) 0.006(3)
C10 0.034(4) 0.030(4) 0.030(3) -0.007(3) 0.001(3) 0.004(3)
C11 0.033(3) 0.051(4) 0.013(3) 0.000(3) 0.000(2) 0.005(3)
C12 0.015(3) 0.031(4) 0.023(3) 0.006(3) 0.004(2) 0.007(3)
C13 0.024(4) 0.055(5) 0.056(5) 0.014(4) 0.012(3) 0.009(3)
C14 0.040(4) 0.046(5) 0.055(5) -0.002(4) -0.010(3) 0.009(4)
C15 0.040(4) 0.068(6) 0.026(4) 0.014(4) 0.006(3) 0.027(4)
C16 0.017(3) 0.018(3) 0.012(2) 0.001(2) 0.002(2) 0.001(2)
C17 0.013(3) 0.021(3) 0.013(2) 0.001(2) -0.001(2) -0.002(2)
C18 0.015(3) 0.024(3) 0.019(3) 0.002(2) 0.002(2) -0.001(2)
C19 0.018(3) 0.028(4) 0.015(3) 0.000(2) -0.001(2) -0.001(3)
C20 0.020(3) 0.026(4) 0.018(3) 0.000(2) -0.003(2) -0.005(3)
C21 0.011(3) 0.026(4) 0.016(3) 0.003(2) 0.000(2) -0.001(2)
C22 0.015(3) 0.027(4) 0.024(3) -0.001(3) -0.003(2) -0.001(3)
C23 0.015(3) 0.051(5) 0.027(3) -0.004(3) 0.001(2) 0.005(3)
C24 0.017(3) 0.043(4) 0.030(3) 0.006(3) -0.007(3) 0.001(3)
C25 0.013(3) 0.047(5) 0.039(4) -0.003(3) -0.006(3) 0.000(3)
C26 0.012(3) 0.025(4) 0.039(3) -0.003(3) -0.001(2) -0.002(3)
C27 0.065(6) 0.039(5) 0.061(5) -0.002(4) -0.019(4) 0.009(4)
C28 0.035(4) 0.034(5) 0.095(6) -0.018(4) -0.003(4) 0.001(3)
C29 0.044(5) 0.042(5) 0.085(6) -0.015(4) 0.024(4) -0.003(4)
C30 0.012(3) 0.020(3) 0.020(3) -0.004(2) 0.001(2) 0.000(2)
C31 0.009(3) 0.030(4) 0.011(2) -0.001(2) -0.0002(19) -0.002(2)
C32 0.012(3) 0.021(3) 0.018(3) 0.004(2) -0.002(2) 0.001(2)
C33 0.019(3) 0.028(4) 0.017(3) -0.001(2) 0.002(2) 0.005(3)
C34 0.018(3) 0.026(4) 0.019(3) 0.006(2) 0.003(2) 0.004(3)
C35 0.018(3) 0.024(3) 0.018(3) 0.002(2) 0.003(2) 0.002(3)
C36 0.024(3) 0.023(4) 0.034(3) 0.011(3) 0.010(3) -0.003(3)
C37 0.027(4) 0.027(4) 0.048(4) 0.003(3) 0.002(3) -0.007(3)
C38 0.031(4) 0.035(4) 0.033(3) 0.008(3) 0.002(3) 0.008(3)
C39 0.047(4) 0.031(4) 0.058(5) 0.019(3) 0.024(4) 0.003(3)
C40 0.019(3) 0.026(4) 0.020(3) 0.003(3) 0.004(2) 0.003(3)
C41 0.036(4) 0.052(5) 0.018(3) -0.006(3) 0.005(3) 0.009(3)
C42 0.020(3) 0.038(4) 0.040(4) 0.003(3) 0.010(3) 0.003(3)
C43 0.024(3) 0.033(4) 0.037(4) -0.004(3) 0.009(3) 0.007(3)
C44 0.018(3) 0.026(4) 0.019(3) -0.003(2) 0.000(2) 0.006(3)
C45 0.021(3) 0.025(4) 0.026(3) 0.000(3) 0.007(2) 0.004(3)
C46 0.019(3) 0.025(4) 0.038(4) -0.012(3) 0.004(3) 0.001(3)
C47 0.020(3) 0.034(4) 0.033(4) -0.008(3) -0.005(3) 0.000(3)
C48 0.024(3) 0.029(4) 0.020(3) -0.008(3) -0.003(2) 0.008(3)
C49 0.017(3) 0.022(4) 0.024(3) -0.006(2) 0.003(2) 0.006(2)
C50 0.024(3) 0.032(4) 0.023(3) -0.001(3) -0.001(2) 0.004(3)
C51 0.029(3) 0.032(4) 0.026(3) -0.010(3) -0.005(3) 0.011(3)
C52 0.024(3) 0.025(4) 0.025(3) -0.003(3) 0.002(2) 0.007(3)
C53 0.029(3) 0.026(4) 0.026(3) 0.001(3) 0.003(3) 0.012(3)
C54 0.048(4) 0.041(4) 0.030(3) 0.004(3) -0.003(3) 0.014(4)
C55 0.067(5) 0.037(5) 0.034(4) 0.015(3) 0.005(4) 0.015(4)
C56 0.057(5) 0.031(4) 0.042(4) 0.006(3) 0.010(4) 0.001(4)
C57 0.041(4) 0.028(4) 0.036(4) 0.001(3) 0.004(3) 0.004(3)
K1 0.0335(8) 0.0676(12) 0.0224(7) 0.0146(7) -0.0097(6) -0.0141(8)
C58 0.164(8) 0.101(6) 0.079(6) 0.007(5) -0.045(6) 0.052(7)
O4 0.157(6) 0.099(4) 0.041(3) 0.002(3) -0.033(4) 0.056(4)
C59 0.125(6) 0.093(5) 0.031(4) 0.008(4) -0.009(4) 0.025(5)
C60 0.137(7) 0.102(6) 0.048(4) 0.001(4) -0.005(5) 0.039(6)
O5 0.086(4) 0.076(4) 0.037(3) 0.000(3) -0.015(3) 0.025(3)
C61 0.053(5) 0.085(6) 0.052(4) 0.004(4) 0.002(4) 0.022(4)
K2 0.0192(6) 0.0310(8) 0.0228(6) -0.0040(6) -0.0007(5) 0.0060(6)
C62 0.036(4) 0.059(5) 0.043(4) -0.018(4) 0.000(3) 0.017(4)
O6 0.020(2) 0.039(3) 0.025(2) -0.0103(19) -0.0048(17) 0.005(2)
C63 0.028(3) 0.037(4) 0.023(3) -0.012(3) -0.002(3) -0.006(3)
C64 0.025(3) 0.045(4) 0.030(3) -0.001(3) -0.012(3) -0.003(3)
O7 0.018(2) 0.039(3) 0.037(2) -0.013(2) -0.0080(19) 0.002(2)
C65 0.038(4) 0.051(5) 0.036(4) -0.005(3) -0.012(3) 0.016(4)
C66 0.056(5) 0.041(4) 0.044(4) 0.000(3) -0.002(4) 0.003(3)
O8 0.036(2) 0.043(3) 0.032(2) 0.000(2) -0.0100(19) 0.000(2)
C67 0.044(4) 0.053(4) 0.034(4) 0.001(3) -0.014(3) 0.017(3)
C68 0.029(3) 0.068(5) 0.043(4) -0.005(3) -0.010(3) 0.018(3)
O9 0.017(2) 0.050(3) 0.057(3) -0.005(2) -0.008(2) 0.002(2)
C69 0.027(4) 0.092(6) 0.042(4) -0.005(4) -0.005(3) -0.019(4)
Ti2 0.0141(5) 0.0235(6) 0.0155(5) 0.0025(4) -0.0005(4) 0.0009(4)
O10 0.019(2) 0.028(2) 0.0171(18) 0.0036(17) -0.0016(15) 0.0017(18)
O11 0.016(2) 0.022(2) 0.0219(19) 0.0010(17) -0.0052(16) 0.0019(17)
O12 0.0122(19) 0.027(2) 0.023(2) 0.0051(18) 0.0020(15) 0.0022(17)
C70 0.013(3) 0.020(3) 0.011(2) 0.001(2) 0.001(2) -0.002(2)
C71 0.014(3) 0.016(3) 0.017(3) -0.001(2) -0.006(2) -0.002(2)
C72 0.012(3) 0.024(3) 0.020(3) -0.003(2) -0.002(2) -0.005(2)
C73 0.015(3) 0.022(3) 0.019(3) -0.001(2) 0.001(2) 0.003(2)
C74 0.013(3) 0.024(3) 0.025(3) -0.005(3) 0.004(2) -0.002(2)
C75 0.021(3) 0.028(4) 0.016(3) -0.007(2) 0.002(2) -0.004(3)
C76 0.012(3) 0.027(4) 0.020(3) 0.000(2) 0.000(2) -0.004(2)
C77 0.020(3) 0.039(4) 0.016(3) 0.002(2) 0.000(2) 0.000(3)
C78 0.030(4) 0.046(5) 0.033(3) 0.016(3) -0.001(3) -0.002(3)
C79 0.022(3) 0.049(4) 0.020(3) 0.008(3) -0.005(2) -0.004(3)
C80 0.035(4) 0.071(5) 0.020(3) 0.005(3) 0.009(3) 0.005(4)
C81 0.021(3) 0.027(4) 0.025(3) -0.003(3) 0.000(2) 0.000(3)
C82 0.032(5) 0.036(6) 0.081(7) 0.012(5) 0.014(5) 0.016(4)
C83 0.050(6) 0.063(7) 0.047(6) 0.001(5) 0.022(5) 0.039(5)
C84 0.023(5) 0.077(8) 0.070(7) -0.026(6) -0.011(5) 0.026(5)
C582 0.023(9) 0.055(10) 0.064(10) -0.006(9) 0.001(8) 0.026(8)
C583 0.038(9) 0.051(9) 0.073(10) -0.004(9) 0.007(9) 0.030(8)
C584 0.037(9) 0.074(11) 0.062(10) 0.001(9) 0.009(8) 0.028(9)
C85 0.015(3) 0.023(3) 0.018(3) 0.004(2) -0.001(2) 0.000(2)
C86 0.007(3) 0.022(3) 0.016(3) 0.003(2) 0.0004(19) 0.001(2)
C87 0.019(3) 0.019(3) 0.015(3) 0.000(2) 0.004(2) -0.002(2)
C88 0.012(3) 0.023(3) 0.016(3) -0.001(2) -0.001(2) 0.004(2)
C89 0.017(3) 0.032(4) 0.013(3) -0.002(2) -0.004(2) -0.005(3)
C90 0.019(3) 0.020(3) 0.024(3) -0.002(2) 0.000(2) -0.004(3)
C91 0.026(3) 0.022(4) 0.029(3) -0.006(3) -0.011(3) 0.008(3)
C92 0.031(4) 0.027(4) 0.051(4) -0.004(3) -0.006(3) -0.004(3)
C93 0.036(4) 0.037(4) 0.036(4) -0.016(3) -0.009(3) 0.006(3)
C94 0.045(4) 0.030(4) 0.054(4) -0.015(3) -0.030(4) 0.004(3)
C95 0.016(3) 0.027(4) 0.017(3) 0.001(2) -0.005(2) -0.001(2)
C96 0.036(4) 0.039(4) 0.028(3) 0.005(3) -0.007(3) 0.014(3)
C97 0.020(3) 0.029(4) 0.032(3) 0.000(3) -0.011(3) 0.002(3)
C98 0.019(3) 0.032(4) 0.048(4) -0.008(3) -0.011(3) 0.006(3)
C99 0.013(3) 0.022(3) 0.015(3) 0.000(2) -0.004(2) 0.001(2)
C100 0.014(3) 0.026(3) 0.012(2) 0.001(2) -0.004(2) -0.001(2)
C101 0.009(3) 0.028(4) 0.017(3) -0.001(2) -0.001(2) 0.001(2)
C102 0.013(3) 0.030(4) 0.022(3) -0.001(3) -0.003(2) -0.004(3)
C103 0.011(3) 0.035(4) 0.019(3) 0.003(3) 0.001(2) -0.004(3)
C104 0.017(3) 0.031(4) 0.016(3) 0.001(2) -0.002(2) -0.002(3)
C105 0.012(3) 0.035(4) 0.026(3) 0.003(3) 0.005(2) -0.001(3)
C106 0.017(3) 0.044(4) 0.032(3) -0.005(3) 0.001(3) 0.004(3)
C107 0.017(3) 0.047(4) 0.029(3) -0.005(3) -0.002(2) 0.002(3)
C108 0.018(3) 0.043(4) 0.035(4) -0.005(3) 0.006(3) -0.004(3)
C109 0.014(3) 0.029(4) 0.036(3) 0.008(3) -0.006(2) -0.007(3)
C110 0.035(4) 0.034(4) 0.056(4) 0.007(3) 0.007(3) 0.001(3)
C111 0.026(4) 0.046(5) 0.069(5) 0.015(4) -0.016(3) -0.001(3)
C112 0.032(4) 0.036(4) 0.055(4) 0.017(3) 0.003(3) -0.006(3)
C113 0.020(3) 0.030(4) 0.023(3) 0.000(3) 0.002(2) 0.001(3)
C114 0.026(3) 0.030(4) 0.030(3) 0.000(3) -0.012(3) 0.003(3)
C115 0.022(3) 0.029(4) 0.053(4) 0.010(3) -0.011(3) 0.000(3)
C116 0.031(4) 0.042(5) 0.041(4) 0.010(3) 0.008(3) 0.004(3)
C117 0.026(3) 0.030(4) 0.029(3) 0.013(3) 0.005(3) 0.008(3)
C118 0.021(3) 0.029(4) 0.016(3) 0.005(2) 0.000(2) 0.010(3)
C119 0.034(4) 0.037(4) 0.026(3) 0.011(3) 0.008(3) 0.015(3)
C120 0.021(3) 0.027(4) 0.020(3) 0.006(3) 0.002(2) 0.006(3)
C121 0.031(4) 0.025(4) 0.023(3) 0.003(3) -0.002(3) 0.011(3)
C122 0.036(4) 0.036(4) 0.020(3) 0.008(3) 0.001(3) 0.012(3)
C123 0.053(5) 0.052(5) 0.023(3) 0.000(3) 0.004(3) 0.019(4)
C124 0.072(6) 0.042(5) 0.034(4) -0.014(3) -0.009(4) 0.017(4)
C125 0.053(5) 0.041(5) 0.042(4) -0.008(3) -0.011(4) -0.001(4)
C126 0.034(4) 0.036(4) 0.028(3) -0.003(3) -0.005(3) 0.005(3)
K3 0.0332(8) 0.0648(11) 0.0220(7) -0.0091(7) 0.0062(6) -0.0145(8)
C127 0.158(8) 0.091(6) 0.073(5) 0.004(5) 0.029(6) 0.055(6)
O13 0.113(4) 0.084(4) 0.034(3) 0.009(3) 0.024(3) 0.049(4)
C128 0.086(5) 0.077(5) 0.025(3) 0.001(3) 0.015(3) 0.023(4)
C129 0.058(4) 0.073(5) 0.032(4) 0.004(3) 0.006(3) 0.010(4)
O14 0.054(3) 0.072(4) 0.040(3) 0.002(3) 0.015(2) 0.015(3)
C130 0.058(5) 0.087(6) 0.052(4) -0.008(4) 0.004(4) 0.033(5)
K4 0.0276(7) 0.0433(9) 0.0270(7) 0.0097(6) 0.0059(6) 0.0158(7)
C131 0.107(6) 0.129(7) 0.055(5) 0.004(5) 0.024(5) 0.062(6)
O15 0.095(4) 0.094(4) 0.037(3) 0.022(3) 0.027(3) 0.052(3)
C132 0.069(5) 0.083(5) 0.034(4) 0.013(4) 0.014(3) 0.015(4)
C133 0.071(5) 0.069(5) 0.027(3) 0.007(3) -0.010(3) 0.000(4)
O16 0.044(3) 0.072(3) 0.058(3) 0.033(3) 0.026(2) 0.022(3)
C134 0.034(4) 0.062(5) 0.059(4) 0.025(4) -0.004(3) 0.013(3)
C135 0.039(4) 0.082(6) 0.052(4) -0.001(4) -0.012(4) -0.005(4)
O17 0.024(2) 0.049(3) 0.048(3) 0.004(2) 0.007(2) 0.004(2)
C136 0.026(3) 0.052(4) 0.048(4) 0.012(3) 0.012(3) 0.017(3)
C137 0.038(4) 0.050(4) 0.038(4) 0.005(3) 0.015(3) 0.015(3)
O18 0.034(2) 0.048(3) 0.033(2) 0.004(2) 0.007(2) 0.005(2)
C138 0.041(4) 0.051(5) 0.046(4) 0.008(3) -0.008(3) 0.005(3)

loop_
_atom_type_symbol
_atom_type_description
_atom_type_scat_dispersion_real
_atom_type_scat_dispersion_imag
_atom_type_scat_source
C C 0.0033 0.0016 'International Tables Vol C Tables 4.2.6.8 and 6.1.1.4'
H H 0.0000 0.0000 'International Tables Vol C Tables 4.2.6.8 and 6.1.1.4'
K K 0.2009 0.2494 'International Tables Vol C Tables 4.2.6.8 and 6.1.1.4'
O O 0.0106 0.0060 'International Tables Vol C Tables 4.2.6.8 and 6.1.1.4'
Ti Ti 0.2776 0.4457 'International Tables Vol C Tables 4.2.6.8 and 6.1.1.4'

loop_
_geom_angle_atom_site_label_1
_geom_angle_atom_site_label_2
_geom_angle_atom_site_label_3
_geom_angle
_geom_angle_site_symmetry_1
_geom_angle_site_symmetry_3
O1 Ti1 O2 123.80(16) . .
O1 Ti1 O3 126.39(15) . .
O1 Ti1 C1 79.58(16) . .
O1 Ti1 C44 92.13(18) . .
O1 Ti1 C45 88.26(19) . .
O1 Ti1 K1 165.77(12) . .
O2 Ti1 O3 100.07(14) . .
O2 Ti1 C1 74.52(16) . .
O2 Ti1 C44 125.99(18) . .
O2 Ti1 C45 100.58(19) . .
O2 Ti1 K1 52.43(11) . .
O3 Ti1 C1 84.97(16) . .
O3 Ti1 C44 83.81(17) . .
O3 Ti1 C45 114.40(19) . .
O3 Ti1 K1 49.81(10) . .
C1 Ti1 C44 158.13(19) . .
C1 Ti1 C45 160.6(2) . .
C1 Ti1 K1 86.28(13) . .
C44 Ti1 K1 100.54(14) . .
C45 Ti1 C44 35.7(2) . .
C45 Ti1 K1 105.81(16) . .
C2 O1 Ti1 121.2(3) . .
Ti1 O2 K1 93.34(14) . .
C16 O2 Ti1 121.5(3) . .
C16 O2 K1 108.9(3) . .
Ti1 O3 K1 95.18(14) . .
C30 O3 Ti1 113.9(3) . .
C30 O3 K1 85.4(3) . .
C3 C1 Ti1 106.7(3) . .
C3 C1 C17 109.1(4) . .
C3 C1 C31 117.6(4) . .
C17 C1 Ti1 111.5(3) . .
C31 C1 Ti1 102.5(3) . .
C31 C1 C17 109.3(4) . .
O1 C2 C3 116.9(4) . .
O1 C2 C7 122.2(5) . .
C7 C2 C3 120.9(5) . .
C2 C3 C1 114.8(4) . .
C4 C3 C1 125.7(4) . .
C4 C3 C2 119.5(5) . .
C3 C4 H4 119.4 . .
C5 C4 C3 121.2(5) . .
C5 C4 H4 119.4 . .
C4 C5 C12 117.9(5) . .
C6 C5 C4 117.3(5) . .
C6 C5 C12 124.8(5) . .
C5 C6 H6 117.5 . .
C5 C6 C7 125.0(5) . .
C7 C6 H6 117.5 . .
C2 C7 C6 116.0(5) . .
C2 C7 C8 121.6(5) . .
C6 C7 C8 122.4(5) . .
C7 C8 C10 111.5(4) . .
C9 C8 C7 110.9(5) . .
C9 C8 C10 106.8(5) . .
C9 C8 C11 104.9(5) . .
C11 C8 C7 111.2(5) . .
C11 C8 C10 111.3(5) . .
C8 C9 H9A 109.5 . .
C8 C9 H9B 109.5 . .
C8 C9 H9C 109.5 . .
H9A C9 H9B 109.5 . .
H9A C9 H9C 109.5 . .
H9B C9 H9C 109.5 . .
C8 C10 H10J 109.5 . .
C8 C10 H10K 109.5 . .
C8 C10 H10L 109.5 . .
H10J C10 H10K 109.5 . .
H10J C10 H10L 109.5 . .
H10K C10 H10L 109.5 . .
C8 C11 H11J 109.5 . .
C8 C11 H11K 109.5 . .
C8 C11 H11L 109.5 . .
H11J C11 H11K 109.5 . .
H11J C11 H11L 109.5 . .
H11K C11 H11L 109.5 . .
C5 C12 C14 115.3(5) . .
C13 C12 C5 104.1(5) . .
C13 C12 C14 108.0(5) . .
C13 C12 C15 112.7(6) . .
C15 C12 C5 112.9(5) . .
C15 C12 C14 104.0(6) . .
C12 C13 H13X 109.5 . .
C12 C13 H13Y 109.5 . .
C12 C13 H 109.5 . .
H13X C13 H13Y 109.5 . .
H13X C13 H 109.5 . .
H13Y C13 H 109.5 . .
C12 C14 H14A 109.5 . .
C12 C14 H14B 109.5 . .
C12 C14 H14C 109.5 . .
H14A C14 H14B 109.5 . .
H14A C14 H14C 109.5 . .
H14B C14 H14C 109.5 . .
C12 C15 K2 160.5(4) . 3_556
C12 C15 H15A 102(3) . .
C12 C15 H15B 118(5) . .
C12 C15 H15C 105(3) . .
K2 C15 H15A 84(3) 3_556 .
K2 C15 H15B 76(5) 3_556 .
K2 C15 H15C 57(3) 3_556 .
H15A C15 H15B 111(6) . .
H15A C15 H15C 123(5) . .
H15B C15 H15C 99(6) . .
O2 C16 K1 48.2(2) . .
C17 C16 O2 118.1(4) . .
C17 C16 C21 114.7(5) . .
C17 C16 K1 110.4(3) . .
C21 C16 O2 127.2(5) . .
C21 C16 K1 112.2(3) . .
C16 C17 C1 110.0(5) . .
C16 C17 C18 120.8(5) . .
C18 C17 C1 129.1(5) . .
C17 C18 H18 116.8 . .
C19 C18 C17 126.3(5) . .
C19 C18 H18 116.8 . .
C18 C19 C26 124.0(5) . .
C20 C19 C18 111.1(5) . .
C20 C19 C26 124.9(5) . .
C19 C20 H20 117.5 . .
C19 C20 C21 125.0(5) . .
C21 C20 H20 117.5 . .
C16 C21 C20 122.0(5) . .
C16 C21 C22 116.5(5) . .
C22 C21 C20 121.5(5) . .
C21 C22 C23 109.0(4) . .
C21 C22 C24 113.7(5) . .
C21 C22 C25 107.0(5) . .
C23 C22 C24 105.7(5) . .
C23 C22 C25 110.7(5) . .
C25 C22 C24 110.7(4) . .
C22 C23 H23A 109.5 . .
C22 C23 H23B 109.5 . .
C22 C23 H23C 109.5 . .
H23A C23 H23B 109.5 . .
H23A C23 H23C 109.5 . .
H23B C23 H23C 109.5 . .
C22 C24 H24A 109.5 . .
C22 C24 H24B 109.5 . .
C22 C24 H24C 109.5 . .
H24A C24 H24B 109.5 . .
H24A C24 H24C 109.5 . .
H24B C24 H24C 109.5 . .
C22 C25 H25A 109.5 . .
C22 C25 H25B 109.5 . .
C22 C25 H25C 109.5 . .
H25A C25 H25B 109.5 . .
H25A C25 H25C 109.5 . .
H25B C25 H25C 109.5 . .
C27 C26 C19 111.4(5) . .
C28 C26 C19 117.1(5) . .
C28 C26 C27 103.3(6) . .
C29 C26 C19 108.3(5) . .
C29 C26 C27 109.9(6) . .
C29 C26 C28 106.7(6) . .
C26 C27 H27A 109.5 . .
C26 C27 H27B 109.5 . .
C26 C27 H27C 109.5 . .
H27A C27 H27B 109.5 . .
H27A C27 H27C 109.5 . .
H27B C27 H27C 109.5 . .
C26 C28 H28A 109.5 . .
C26 C28 H28B 109.5 . .
C26 C28 H28C 109.5 . .
H28A C28 H28B 109.5 . .
H28A C28 H28C 109.5 . .
H28B C28 H28C 109.5 . .
C26 C29 H29A 109.5 . .
C26 C29 H29B 109.5 . .
C26 C29 H29C 109.5 . .
H29A C29 H29B 109.5 . .
H29A C29 H29C 109.5 . .
H29B C29 H29C 109.5 . .
O3 C30 C31 120.2(4) . .
O3 C30 C35 118.3(5) . .
O3 C30 K1 66.5(2) . .
C31 C30 K1 104.8(3) . .
C35 C30 C31 121.5(5) . .
C35 C30 K1 97.8(3) . .
C30 C31 C1 118.3(4) . .
C32 C31 C1 119.4(5) . .
C32 C31 C30 122.3(4) . .
C31 C32 H32 120.9 . .
C33 C32 C31 118.2(5) . .
C33 C32 H32 120.9 . .
C32 C33 C34 118.3(5) . .
C32 C33 C40 118.7(5) . .
C34 C33 C40 123.0(5) . .
C33 C34 H34 116.5 . .
C35 C34 C33 127.0(5) . .
C35 C34 H34 116.5 . .
C30 C35 C36 123.3(5) . .
C30 C35 K1 57.7(3) . .
C34 C35 C30 112.6(5) . .
C34 C35 C36 124.0(5) . .
C34 C35 K1 118.6(4) . .
C36 C35 K1 94.7(3) . .
C37 C36 C35 111.2(5) . .
C38 C36 C35 113.7(5) . .
C38 C36 C37 105.6(5) . .
C38 C36 C39 104.7(5) . .
C39 C36 C35 112.3(5) . .
C39 C36 C37 108.9(5) . .
C36 C37 H37A 109.5 . .
C36 C37 H37B 109.5 . .
C36 C37 H37C 109.5 . .
H37A C37 H37B 109.5 . .
H37A C37 H37C 109.5 . .
H37B C37 H37C 109.5 . .
C36 C38 H38A 109.5 . .
C36 C38 H38B 109.5 . .
C36 C38 H38C 109.5 . .
H38A C38 H38B 109.5 . .
H38A C38 H38C 109.5 . .
H38B C38 H38C 109.5 . .
C36 C39 H39A 109.5 . .
C36 C39 H39B 109.5 . .
C36 C39 H39C 109.5 . .
H39A C39 H39B 109.5 . .
H39A C39 H39C 109.5 . .
H39B C39 H39C 109.5 . .
C33 C40 C43 114.3(4) . .
C41 C40 C33 111.6(5) . .
C41 C40 C43 107.0(5) . .
C42 C40 C33 104.5(5) . .
C42 C40 C41 108.4(5) . .
C42 C40 C43 110.9(5) . .
C40 C41 H41A 109.5 . .
C40 C41 H41B 109.5 . .
C40 C41 H41C 109.5 . .
H41A C41 H41B 109.5 . .
H41A C41 H41C 109.5 . .
H41B C41 H41C 109.5 . .
C40 C42 H42A 109.5 . .
C40 C42 H42B 109.5 . .
C40 C42 H42C 109.5 . .
H42A C42 H42B 109.5 . .
H42A C42 H42C 109.5 . .
H42B C42 H42C 109.5 . .
C40 C43 H43A 109.5 . .
C40 C43 H43B 109.5 . .
C40 C43 H43C 109.5 . .
H43A C43 H43B 109.5 . .
H43A C43 H43C 109.5 . .
H43B C43 H43C 109.5 . .
Ti1 C44 K2 149.8(2) . .
Ti1 C44 H44 105(4) . .
C45 C44 Ti1 67.4(3) . .
C45 C44 C49 123.5(5) . .
C45 C44 K2 83.8(3) . .
C45 C44 H44 111(4) . .
C49 C44 Ti1 117.8(4) . .
C49 C44 K2 70.4(3) . .
C49 C44 H44 120(4) . .
K2 C44 H44 93(4) . .
Ti1 C45 K2 146.7(2) . .
Ti1 C45 H45 104(4) . .
C44 C45 Ti1 76.8(3) . .
C44 C45 K2 71.1(3) . .
C44 C45 H45 124(4) . .
C46 C45 Ti1 99.5(4) . .
C46 C45 C44 114.1(6) . .
C46 C45 K2 85.7(4) . .
C46 C45 H45 121(4) . .
K2 C45 H45 102(4) . .
C45 C46 C47 122.6(6) . .
C45 C46 K2 71.6(4) . .
C45 C46 H46 115(4) . .
C47 C46 K2 81.2(4) . .
C47 C46 H46 122(4) . .
K2 C46 H46 119(4) . .
C46 C47 C48 125.4(6) . .
C46 C47 K1 105.2(4) . .
C46 C47 H47 125(6) . .
C48 C47 K1 85.7(4) . .
C48 C47 H47 110(6) . .
K1 C47 H47 73(6) . .
C47 C48 K2 87.0(4) . .
C49 C48 C47 114.6(5) . .
C49 C48 C51 118.4(6) . .
C49 C48 K2 64.6(3) . .
C51 C48 C47 126.9(6) . .
C51 C48 K2 112.7(4) . .
C44 C49 K2 81.9(3) . .
C48 C49 C44 117.3(5) . .
C48 C49 K2 90.5(3) . .
C50 C49 C44 127.6(5) . .
C50 C49 C48 115.2(5) . .
C50 C49 K2 97.9(3) . .
C49 C50 H50 116.7 . .
C49 C50 C52 126.7(5) . .
C52 C50 H50 116.7 . .
C48 C51 H51 117.1 . .
C48 C51 C53 125.7(6) . .
C53 C51 H51 117.1 . .
C53 C52 C50 117.6(6) . .
C53 C52 C57 115.9(6) . .
C57 C52 C50 126.5(6) . .
C51 C53 C54 125.8(6) . .
C52 C53 C51 116.2(5) . .
C52 C53 C54 117.9(6) . .
C53 C54 H54 117.4 . .
C55 C54 C53 125.2(7) . .
C55 C54 H54 117.4 . .
C54 C55 H55 121.4 . .
C56 C55 C54 117.1(6) . .
C56 C55 H55 121.4 . .
C55 C56 H56 120.5 . .
C55 C56 C57 119.0(7) . .
C57 C56 H56 120.5 . .
C52 C57 C56 124.8(6) . .
C52 C57 H57 117.6 . .
C56 C57 H57 117.6 . .
Ti1 K1 C16 50.47(9) . .
Ti1 K1 C47 58.82(12) . .
O2 K1 Ti1 34.22(7) . .
O2 K1 C16 22.89(11) . .
O2 K1 C30 75.99(13) . .
O2 K1 C35 100.39(12) . .
O2 K1 C47 66.23(14) . .
O2 K1 O5 103.35(14) . .
O3 K1 Ti1 35.02(8) . .
O3 K1 O2 68.02(11) . .
O3 K1 C16 78.11(12) . .
O3 K1 C30 28.16(12) . .
O3 K1 C35 44.68(11) . .
O3 K1 C47 73.80(13) . .
O3 K1 O4 143.7(2) . .
O3 K1 O5 123.65(15) . .
C16 K1 C47 88.52(14) . .
C30 K1 Ti1 52.16(10) . .
C30 K1 C16 74.85(14) . .
C30 K1 C35 24.57(13) . .
C30 K1 C47 101.70(15) . .
C35 K1 Ti1 75.48(9) . .
C35 K1 C16 96.19(13) . .
C35 K1 C47 114.85(15) . .
O4 K1 Ti1 172.86(16) . .
O4 K1 O2 148.3(2) . .
O4 K1 C16 134.83(19) . .
O4 K1 C30 130.9(2) . .
O4 K1 C35 106.7(2) . .
O4 K1 C47 114.56(19) . .
O4 K1 O5 62.51(18) . .
O5 K1 Ti1 124.60(12) . .
O5 K1 C16 80.71(14) . .
O5 K1 C30 95.82(16) . .
O5 K1 C35 87.44(16) . .
O5 K1 C47 156.28(17) . .
H58J C58 H58K 109.5 . .
H58J C58 H58L 109.5 . .
H58K C58 H58L 109.5 . .
O4 C58 H58J 109.5 . .
O4 C58 H58K 109.5 . .
O4 C58 H58L 109.5 . .
C58 O4 K1 120.3(5) . .
C59 O4 K1 117.8(5) . .
C59 O4 C58 118.0(7) . .
O4 C59 H59A 107.9 . .
O4 C59 H59B 107.9 . .
O4 C59 C60 117.6(7) . .
H59A C59 H59B 107.2 . .
C60 C59 H59A 107.9 . .
C60 C59 H59B 107.9 . .
C59 C60 H60A 107.6 . .
C59 C60 H60B 107.6 . .
H60A C60 H60B 107.1 . .
O5 C60 C59 118.8(9) . .
O5 C60 H60A 107.6 . .
O5 C60 H60B 107.6 . .
C60 O5 K1 117.1(5) . .
C60 O5 C61 119.2(7) . .
C61 O5 K1 122.8(4) . .
O5 C61 H61A 109.5 . .
O5 C61 H61B 109.5 . .
O5 C61 H61C 109.5 . .
H61A C61 H61B 109.5 . .
H61A C61 H61C 109.5 . .
H61B C61 H61C 109.5 . .
C15 K2 C46 81.5(2) 3_456 .
C44 K2 C15 102.8(2) . 3_456
C44 K2 C45 25.13(14) . .
C44 K2 C46 40.53(15) . .
C44 K2 C48 44.48(14) . .
C45 K2 C15 80.5(2) . 3_456
C45 K2 C46 22.70(14) . .
C45 K2 C48 52.37(15) . .
C48 K2 C15 123.44(19) . 3_456
C48 K2 C46 42.70(15) . .
C49 K2 C15 127.9(2) . 3_456
C49 K2 C44 27.72(14) . .
C49 K2 C45 47.36(15) . .
C49 K2 C46 50.53(15) . .
C49 K2 C48 24.80(14) . .
O6 K2 C15 78.82(18) . 3_456
O6 K2 C44 137.55(14) . .
O6 K2 C45 142.37(14) . .
O6 K2 C46 158.54(15) . .
O6 K2 C48 157.75(15) . .
O6 K2 C49 142.01(14) . .
O6 K2 O7 60.43(12) . .
O6 K2 O8 77.47(12) . .
O7 K2 C15 62.33(16) . 3_456
O7 K2 C44 82.43(13) . .
O7 K2 C45 82.14(14) . .
O7 K2 C46 102.52(14) . .
O7 K2 C48 126.76(13) . .
O7 K2 C49 104.70(14) . .
O8 K2 C15 127.0(2) . 3_456
O8 K2 C44 126.37(14) . .
O8 K2 C45 139.34(14) . .
O8 K2 C46 121.93(14) . .
O8 K2 C48 87.31(13) . .
O8 K2 C49 98.65(14) . .
O8 K2 O7 134.95(13) . .
O9 K2 C15 80.24(18) . 3_456
O9 K2 C44 115.65(15) . .
O9 K2 C45 100.52(15) . .
O9 K2 C46 78.35(15) . .
O9 K2 C48 79.91(14) . .
O9 K2 C49 104.71(15) . .
O9 K2 O6 106.49(13) . .
O9 K2 O7 141.67(14) . .
O9 K2 O8 62.50(14) . .
H62A C62 H62B 109.5 . .
H62A C62 H62C 109.5 . .
H62B C62 H62C 109.5 . .
O6 C62 H62A 109.5 . .
O6 C62 H62B 109.5 . .
O6 C62 H62C 109.5 . .
C62 O6 K2 124.4(3) . .
C63 O6 K2 121.5(3) . .
C63 O6 C62 110.4(4) . .
O6 C63 H63A 110.1 . .
O6 C63 H63B 110.1 . .
O6 C63 C64 108.1(5) . .
H63A C63 H63B 108.4 . .
C64 C63 H63A 110.1 . .
C64 C63 H63B 110.1 . .
C63 C64 H64A 108.6 . .
C63 C64 H64B 108.6 . .
C63 C64 O7 114.8(5) . .
H64A C64 H64B 107.5 . .
O7 C64 H64A 108.6 . .
O7 C64 H64B 108.6 . .
C64 O7 K2 106.6(3) . .
C65 O7 K2 117.6(3) . .
C65 O7 C64 117.0(4) . .
O7 C65 H65A 109.5 . .
O7 C65 H65B 109.5 . .
O7 C65 H65C 109.5 . .
H65A C65 H65B 109.5 . .
H65A C65 H65C 109.5 . .
H65B C65 H65C 109.5 . .
H66A C66 H66B 109.5 . .
H66A C66 H66C 109.5 . .
H66B C66 H66C 109.5 . .
O8 C66 H66A 109.5 . .
O8 C66 H66B 109.5 . .
O8 C66 H66C 109.5 . .
C66 O8 K2 124.3(4) . .
C67 O8 K2 113.6(4) . .
C67 O8 C66 109.3(5) . .
O8 C67 H67A 110.4 . .
O8 C67 H67B 110.4 . .
O8 C67 C68 106.7(5) . .
H67A C67 H67B 108.6 . .
C68 C67 H67A 110.4 . .
C68 C67 H67B 110.4 . .
C67 C68 H68A 108.7 . .
C67 C68 H68B 108.7 . .
C67 C68 O9 114.3(6) . .
H68A C68 H68B 107.6 . .
O9 C68 H68A 108.7 . .
O9 C68 H68B 108.7 . .
C68 O9 K2 113.4(4) . .
C69 O9 K2 121.5(4) . .
C69 O9 C68 118.2(5) . .
O9 C69 H69A 109.5 . .
O9 C69 H69B 109.5 . .
O9 C69 H69C 109.5 . .
H69A C69 H69B 109.5 . .
H69A C69 H69C 109.5 . .
H69B C69 H69C 109.5 . .
O10 Ti2 O11 127.00(16) . .
O10 Ti2 O12 122.55(17) . .
O10 Ti2 C70 78.79(16) . .
O10 Ti2 C113 91.91(18) . .
O10 Ti2 C114 86.5(2) . .
O10 Ti2 K3 167.41(12) . .
O11 Ti2 C70 84.74(17) . .
O11 Ti2 C113 84.25(18) . .
O11 Ti2 C114 115.3(2) . .
O11 Ti2 K3 50.07(11) . .
O12 Ti2 O11 100.32(15) . .
O12 Ti2 C70 74.89(17) . .
O12 Ti2 C113 127.05(19) . .
O12 Ti2 C114 102.2(2) . .
O12 Ti2 K3 53.26(11) . .
C70 Ti2 C113 157.0(2) . .
C70 Ti2 C114 159.9(2) . .
C70 Ti2 K3 88.63(12) . .
C113 Ti2 K3 99.59(15) . .
C114 Ti2 C113 35.5(2) . .
C114 Ti2 K3 105.80(17) . .
C71 O10 Ti2 122.2(3) . .
Ti2 O11 K3 94.73(14) . .
C85 O11 Ti2 114.3(3) . .
C85 O11 K3 89.6(3) . .
Ti2 O12 K3 92.52(14) . .
C99 O12 Ti2 122.3(3) . .
C99 O12 K3 109.1(3) . .
C72 C70 Ti2 107.4(3) . .
C72 C70 C86 118.3(4) . .
C72 C70 C100 109.2(4) . .
C86 C70 Ti2 102.4(3) . .
C86 C70 C100 108.1(4) . .
C100 C70 Ti2 111.4(3) . .
O10 C71 C72 118.0(4) . .
O10 C71 C76 121.3(4) . .
C76 C71 C72 120.8(5) . .
C71 C72 C70 113.1(5) . .
C73 C72 C70 126.6(5) . .
C73 C72 C71 120.3(5) . .
C72 C73 H73 119.4 . .
C72 C73 C74 121.2(5) . .
C74 C73 H73 119.4 . .
C73 C74 C81 119.0(5) . .
C75 C74 C73 116.7(5) . .
C75 C74 C81 124.2(5) . .
C74 C75 H75 117.5 . .
C74 C75 C76 124.9(5) . .
C76 C75 H75 117.5 . .
C71 C76 C75 116.0(5) . .
C71 C76 C77 121.3(5) . .
C75 C76 C77 122.7(5) . .
C76 C77 C78 111.1(4) . .
C79 C77 C76 110.3(5) . .
C79 C77 C78 106.3(5) . .
C79 C77 C80 106.1(5) . .
C80 C77 C76 111.6(5) . .
C80 C77 C78 111.1(5) . .
C77 C78 H78A 109.5 . .
C77 C78 H78B 109.5 . .
C77 C78 H78C 109.5 . .
H78A C78 H78B 109.5 . .
H78A C78 H78C 109.5 . .
H78B C78 H78C 109.5 . .
C77 C79 H79A 109.5 . .
C77 C79 H79B 109.5 . .
C77 C79 H79C 109.5 . .
H79A C79 H79B 109.5 . .
H79A C79 H79C 109.5 . .
H79B C79 H79C 109.5 . .
C77 C80 H80A 109.5 . .
C77 C80 H80B 109.5 . .
C77 C80 H80C 109.5 . .
H80A C80 H80B 109.5 . .
H80A C80 H80C 109.5 . .
H80B C80 H80C 109.5 . .
C74 C81 C82 114.0(5) . .
C74 C81 C83 110.5(5) . .
C74 C81 C582 112.4(9) . .
C74 C81 C584 106.9(9) . .
C83 C81 C82 105.3(6) . .
C84 C81 C74 106.3(5) . .
C84 C81 C82 110.4(7) . .
C84 C81 C83 110.4(7) . .
C583 C81 C74 113.9(9) . .
C583 C81 C582 107.7(11) . .
C583 C81 C584 109.2(11) . .
C584 C81 C582 106.6(11) . .
C81 C82 H82A 109.5 . .
C81 C82 H82B 109.5 . .
C81 C82 H82C 109.5 . .
H82A C82 H82B 109.5 . .
H82A C82 H82C 109.5 . .
H82B C82 H82C 109.5 . .
C81 C83 H83A 109.5 . .
C81 C83 H83B 109.5 . .
C81 C83 H83C 109.5 . .
H83A C83 H83B 109.5 . .
H83A C83 H83C 109.5 . .
H83B C83 H83C 109.5 . .
C81 C84 H84A 109.5 . .
C81 C84 H84B 109.5 . .
C81 C84 H84C 109.5 . .
H84A C84 H84B 109.5 . .
H84A C84 H84C 109.5 . .
H84B C84 H84C 109.5 . .
C81 C582 H58A 109.5 . .
C81 C582 H58B 109.5 . .
C81 C582 H58C 109.5 . .
H58A C582 H58B 109.5 . .
H58A C582 H58C 109.5 . .
H58B C582 H58C 109.5 . .
C81 C583 H58D 109.5 . .
C81 C583 H58E 109.5 . .
C81 C583 H58F 109.5 . .
H58D C583 H58E 109.5 . .
H58D C583 H58F 109.5 . .
H58E C583 H58F 109.5 . .
C81 C584 H58G 109.5 . .
C81 C584 H58H 109.5 . .
C81 C584 H58I 109.5 . .
H58G C584 H58H 109.5 . .
H58G C584 H58I 109.5 . .
H58H C584 H58I 109.5 . .
O11 C85 C86 120.8(4) . .
O11 C85 C90 117.6(5) . .
O11 C85 K3 63.0(2) . .
C86 C85 K3 107.2(3) . .
C90 C85 C86 121.6(5) . .
C90 C85 K3 97.9(3) . .
C85 C86 C70 117.8(4) . .
C87 C86 C70 119.2(5) . .
C87 C86 C85 123.0(5) . .
C86 C87 H87 121.1 . .
C88 C87 C86 117.9(5) . .
C88 C87 H87 121.1 . .
C87 C88 C89 117.8(5) . .
C87 C88 C95 118.5(5) . .
C89 C88 C95 123.7(4) . .
C88 C89 H89 116.3 . .
C90 C89 C88 127.5(5) . .
C90 C89 H89 116.3 . .
C85 C90 C91 123.4(5) . .
C85 C90 K3 58.2(3) . .
C89 C90 C85 112.3(5) . .
C89 C90 C91 124.3(5) . .
C89 C90 K3 121.1(4) . .
C91 C90 K3 92.3(3) . .
C92 C91 C90 111.6(5) . .
C93 C91 C90 114.4(5) . .
C93 C91 C92 106.1(5) . .
C93 C91 C94 103.5(5) . .
C94 C91 C90 111.8(5) . .
C94 C91 C92 109.0(5) . .
C91 C92 H92A 109.5 . .
C91 C92 H92B 109.5 . .
C91 C92 H92C 109.5 . .
H92A C92 H92B 109.5 . .
H92A C92 H92C 109.5 . .
H92B C92 H92C 109.5 . .
C91 C93 H93A 109.5 . .
C91 C93 H93B 109.5 . .
C91 C93 H93C 109.5 . .
H93A C93 H93B 109.5 . .
H93A C93 H93C 109.5 . .
H93B C93 H93C 109.5 . .
C91 C94 H94A 109.5 . .
C91 C94 H94B 109.5 . .
C91 C94 H94C 109.5 . .
H94A C94 H94B 109.5 . .
H94A C94 H94C 109.5 . .
H94B C94 H94C 109.5 . .
C88 C95 C97 115.4(4) . .
C96 C95 C88 111.0(5) . .
C96 C95 C97 106.3(5) . .
C98 C95 C88 104.1(5) . .
C98 C95 C96 108.6(5) . .
C98 C95 C97 111.4(5) . .
C95 C96 H96A 109.5 . .
C95 C96 H96B 109.5 . .
C95 C96 H96C 109.5 . .
H96A C96 H96B 109.5 . .
H96A C96 H96C 109.5 . .
H96B C96 H96C 109.5 . .
C95 C97 H97A 109.5 . .
C95 C97 H97B 109.5 . .
C95 C97 H97C 109.5 . .
H97A C97 H97B 109.5 . .
H97A C97 H97C 109.5 . .
H97B C97 H97C 109.5 . .
C95 C98 H98A 109.5 . .
C95 C98 H98B 109.5 . .
C95 C98 H98C 109.5 . .
H98A C98 H98B 109.5 . .
H98A C98 H98C 109.5 . .
H98B C98 H98C 109.5 . .
O12 C99 K3 48.1(2) . .
C100 C99 O12 118.3(5) . .
C100 C99 C104 115.6(5) . .
C100 C99 K3 111.2(3) . .
C104 C99 O12 126.1(5) . .
C104 C99 K3 111.2(3) . .
C99 C100 C70 110.1(5) . .
C99 C100 C101 119.2(5) . .
C101 C100 C70 130.6(5) . .
C100 C101 H101 116.2 . .
C102 C101 C100 127.6(5) . .
C102 C101 H101 116.2 . .
C101 C102 C109 123.6(5) . .
C103 C102 C101 110.8(5) . .
C103 C102 C109 125.5(5) . .
C102 C103 H103 117.5 . .
C102 C103 C104 125.1(5) . .
C104 C103 H103 117.5 . .
C99 C104 C103 121.6(5) . .
C99 C104 C105 116.0(5) . .
C103 C104 C105 122.4(5) . .
C104 C105 C106 113.9(5) . .
C104 C105 C107 108.7(4) . .
C104 C105 C108 106.8(5) . .
C107 C105 C106 106.5(5) . .
C107 C105 C108 110.3(5) . .
C108 C105 C106 110.6(5) . .
C105 C106 H10A 109.5 . .
C105 C106 H10B 109.5 . .
C105 C106 H10C 109.5 . .
H10A C106 H10B 109.5 . .
H10A C106 H10C 109.5 . .
H10B C106 H10C 109.5 . .
C105 C107 H10D 109.5 . .
C105 C107 H10E 109.5 . .
C105 C107 H10F 109.5 . .
H10D C107 H10E 109.5 . .
H10D C107 H10F 109.5 . .
H10E C107 H10F 109.5 . .
C105 C108 H10G 109.5 . .
C105 C108 H10H 109.5 . .
C105 C108 H10I 109.5 . .
H10G C108 H10H 109.5 . .
H10G C108 H10I 109.5 . .
H10H C108 H10I 109.5 . .
C110 C109 C102 112.1(5) . .
C111 C109 C102 108.1(5) . .
C111 C109 C110 110.5(5) . .
C111 C109 C112 105.1(5) . .
C112 C109 C102 116.7(5) . .
C112 C109 C110 104.1(5) . .
C109 C110 H11A 109.5 . .
C109 C110 H11B 109.5 . .
C109 C110 H11C 109.5 . .
H11A C110 H11B 109.5 . .
H11A C110 H11C 109.5 . .
H11B C110 H11C 109.5 . .
C109 C111 H11D 109.5 . .
C109 C111 H11E 109.5 . .
C109 C111 H11F 109.5 . .
H11D C111 H11E 109.5 . .
H11D C111 H11F 109.5 . .
H11E C111 H11F 109.5 . .
C109 C112 H11G 109.5 . .
C109 C112 H11H 109.5 . .
C109 C112 H11I 109.5 . .
H11G C112 H11H 109.5 . .
H11G C112 H11I 109.5 . .
H11H C112 H11I 109.5 . .
Ti2 C113 K4 150.9(2) . .
Ti2 C113 H113 106(3) . .
C114 C113 Ti2 68.4(3) . .
C114 C113 C118 123.8(5) . .
C114 C113 K4 84.0(3) . .
C114 C113 H113 116(3) . .
C118 C113 Ti2 116.9(4) . .
C118 C113 K4 70.9(3) . .
C118 C113 H113 115(3) . .
K4 C113 H113 94(3) . .
Ti2 C114 K4 145.6(3) . .
Ti2 C114 H114 102(3) . .
C113 C114 Ti2 76.1(3) . .
C113 C114 K4 70.7(3) . .
C113 C114 H114 124(3) . .
C115 C114 Ti2 97.1(4) . .
C115 C114 C113 113.4(6) . .
C115 C114 K4 88.0(4) . .
C115 C114 H114 122(3) . .
K4 C114 H114 104(3) . .
C114 C115 C116 123.3(6) . .
C114 C115 H115 108(3) . .
C116 C115 H115 128(3) . .
C115 C116 C117 124.0(6) . .
C115 C116 K3 107.4(4) . .
C115 C116 H116 118(4) . .
C117 C116 K3 85.2(4) . .
C117 C116 H116 117(4) . .
K3 C116 H116 80(4) . .
C116 C117 K4 89.0(4) . .
C118 C117 C116 115.3(6) . .
C118 C117 C119 118.3(6) . .
C118 C117 K4 63.2(3) . .
C119 C117 C116 126.5(6) . .
C119 C117 K4 113.1(4) . .
C113 C118 K4 81.4(3) . .
C117 C118 C113 117.2(6) . .
C117 C118 K4 92.3(3) . .
C120 C118 C113 127.4(5) . .
C120 C118 C117 115.4(5) . .
C120 C118 K4 95.8(3) . .
C117 C119 H119 116.8 . .
C117 C119 C122 126.4(6) . .
C122 C119 H119 116.8 . .
C118 C120 H120 117.2 . .
C118 C120 C121 125.5(5) . .
C121 C120 H120 117.2 . .
C122 C121 C120 118.4(6) . .
C122 C121 C126 115.9(6) . .
C126 C121 C120 125.7(6) . .
C119 C122 C123 126.5(6) . .
C121 C122 C119 115.7(6) . .
C121 C122 C123 117.7(6) . .
C122 C123 H123 118.0 . .
C124 C123 C122 124.0(6) . .
C124 C123 H123 118.0 . .
C123 C124 H124 121.0 . .
C125 C124 C123 118.0(6) . .
C125 C124 H124 121.0 . .
C124 C125 H125 120.7 . .
C124 C125 C126 118.7(7) . .
C126 C125 H125 120.7 . .
C121 C126 H126 117.2 . .
C125 C126 C121 125.6(6) . .
C125 C126 H126 117.2 . .
Ti2 K3 C90 74.57(9) . .
Ti2 K3 C99 50.60(9) . .
O11 K3 Ti2 35.20(8) . .
O11 K3 O12 67.75(11) . .
O11 K3 C85 27.42(12) . .
O11 K3 C90 43.37(12) . .
O11 K3 C99 77.33(12) . .
O11 K3 C116 75.50(14) . .
O11 K3 O13 151.37(19) . .
O11 K3 O14 119.88(14) . .
O12 K3 Ti2 34.22(8) . .
O12 K3 C85 74.90(13) . .
O12 K3 C90 98.56(12) . .
O12 K3 C99 22.88(11) . .
O12 K3 C116 67.01(15) . .
O12 K3 O14 105.01(14) . .
C85 K3 Ti2 51.97(10) . .
C85 K3 C90 23.87(13) . .
C85 K3 C99 73.44(14) . .
C85 K3 C116 102.60(16) . .
C90 K3 C99 94.03(13) . .
C116 K3 Ti2 59.24(12) . .
C116 K3 C90 115.58(16) . .
C116 K3 C99 89.26(16) . .
O13 K3 Ti2 169.56(15) . .
O13 K3 O12 140.87(18) . .
O13 K3 C85 138.17(18) . .
O13 K3 C90 115.11(18) . .
O13 K3 C99 129.09(18) . .
O13 K3 C116 111.25(18) . .
O13 K3 O14 62.37(15) . .
O14 K3 Ti2 124.80(11) . .
O14 K3 C85 92.55(15) . .
O14 K3 C90 83.43(15) . .
O14 K3 C99 82.23(14) . .
O14 K3 C116 159.78(17) . .
H12A C127 H12B 109.5 . .
H12A C127 H12C 109.5 . .
H12B C127 H12C 109.5 . .
O13 C127 H12A 109.5 . .
O13 C127 H12B 109.5 . .
O13 C127 H12C 109.5 . .
C127 O13 K3 118.0(5) . .
C128 O13 K3 116.7(4) . .
C128 O13 C127 114.3(6) . .
O13 C128 H12D 108.9 . .
O13 C128 H12E 108.9 . .
O13 C128 C129 113.4(6) . .
H12D C128 H12E 107.7 . .
C129 C128 H12D 108.9 . .
C129 C128 H12E 108.9 . .
C128 C129 H12F 109.8 . .
C128 C129 H12G 109.8 . .
H12F C129 H12G 108.3 . .
O14 C129 C128 109.2(6) . .
O14 C129 H12F 109.8 . .
O14 C129 H12G 109.8 . .
C129 O14 K3 116.0(4) . .
C129 O14 C130 113.0(6) . .
C130 O14 K3 120.8(4) . .
O14 C130 H13A 109.5 . .
O14 C130 H13B 109.5 . .
O14 C130 H13C 109.5 . .
H13A C130 H13B 109.5 . .
H13A C130 H13C 109.5 . .
H13B C130 H13C 109.5 . .
C113 K4 C114 25.32(15) . .
C113 K4 C117 44.24(15) . .
C114 K4 C117 52.28(15) . .
C118 K4 C113 27.76(15) . .
C118 K4 C114 47.57(15) . .
C118 K4 C117 24.56(14) . .
O15 K4 C113 85.18(16) . .
O15 K4 C114 83.35(17) . .
O15 K4 C117 129.40(16) . .
O15 K4 C118 108.20(16) . .
O15 K4 O16 60.05(15) . .
O15 K4 O18 135.35(16) . .
O16 K4 C113 144.34(15) . .
O16 K4 C114 139.87(16) . .
O16 K4 C117 167.68(17) . .
O16 K4 C118 155.23(16) . .
O16 K4 O18 81.22(15) . .
O17 K4 C113 115.14(16) . .
O17 K4 C114 99.85(16) . .
O17 K4 C117 79.78(15) . .
O17 K4 C118 104.34(15) . .
O17 K4 O15 137.67(19) . .
O17 K4 O16 97.33(14) . .
O17 K4 O18 63.13(14) . .
O18 K4 C113 125.62(14) . .
O18 K4 C114 138.78(15) . .
O18 K4 C117 86.84(14) . .
O18 K4 C118 97.87(14) . .
H13D C131 H13E 109.5 . .
H13D C131 H13F 109.5 . .
H13E C131 H13F 109.5 . .
O15 C131 H13D 109.5 . .
O15 C131 H13E 109.5 . .
O15 C131 H13F 109.5 . .
C131 O15 K4 124.9(5) . .
C132 O15 K4 118.8(4) . .
C132 O15 C131 115.6(6) . .
O15 C132 H13G 107.6 . .
O15 C132 H13H 107.6 . .
O15 C132 C133 119.0(7) . .
H13G C132 H13H 107.0 . .
C133 C132 H13G 107.6 . .
C133 C132 H13H 107.6 . .
C132 C133 H13I 108.5 . .
C132 C133 H13J 108.5 . .
H13I C133 H13J 107.5 . .
O16 C133 C132 115.2(6) . .
O16 C133 H13I 108.5 . .
O16 C133 H13J 108.5 . .
C133 O16 K4 119.6(4) . .
C133 O16 C134 115.7(6) . .
C134 O16 K4 120.2(4) . .
O16 C134 H13K 109.5 . .
O16 C134 H13L 109.5 . .
O16 C134 H13M 109.5 . .
H13K C134 H13L 109.5 . .
H13K C134 H13M 109.5 . .
H13L C134 H13M 109.5 . .
H13N C135 H13O 109.5 . .
H13N C135 H13P 109.5 . .
H13O C135 H13P 109.5 . .
O17 C135 H13N 109.5 . .
O17 C135 H13O 109.5 . .
O17 C135 H13P 109.5 . .
C135 O17 K4 116.2(4) . .
C135 O17 C136 117.5(5) . .
C136 O17 K4 111.7(3) . .
O17 C136 H13Q 108.8 . .
O17 C136 H13R 108.8 . .
H13Q C136 H13R 107.7 . .
C137 C136 O17 113.9(5) . .
C137 C136 H13Q 108.8 . .
C137 C136 H13R 108.8 . .
C136 C137 H13S 110.5 . .
C136 C137 H13T 110.5 . .
H13S C137 H13T 108.7 . .
O18 C137 C136 106.3(5) . .
O18 C137 H13S 110.5 . .
O18 C137 H13T 110.5 . .
C137 O18 K4 113.7(4) . .
C137 O18 C138 108.5(5) . .
C138 O18 K4 126.2(4) . .
O18 C138 H13U 109.5 . .
O18 C138 H13V 109.5 . .
O18 C138 H13W 109.5 . .
H13U C138 H13V 109.5 . .
H13U C138 H13W 109.5 . .
H13V C138 H13W 109.5 . .

loop_
_geom_bond_atom_site_label_1
_geom_bond_atom_site_label_2
_geom_bond_distance
_geom_bond_site_symmetry_2
Ti1 O1 1.915(3) .
Ti1 O2 1.952(4) .
Ti1 O3 1.996(4) .
Ti1 C1 2.256(5) .
Ti1 C44 2.386(6) .
Ti1 C45 2.263(6) .
Ti1 K1 3.4645(15) .
O1 C2 1.384(6) .
O2 C16 1.436(6) .
O2 K1 2.751(4) .
O3 C30 1.368(6) .
O3 K1 2.657(4) .
C1 C3 1.492(7) .
C1 C17 1.515(7) .
C1 C31 1.503(7) .
C2 C3 1.424(7) .
C2 C7 1.404(7) .
C3 C4 1.401(7) .
C4 H4 0.9500 .
C4 C5 1.391(7) .
C5 C6 1.390(7) .
C5 C12 1.551(8) .
C6 H6 0.9500 .
C6 C7 1.408(8) .
C7 C8 1.558(7) .
C8 C9 1.451(7) .
C8 C10 1.615(8) .
C8 C11 1.539(7) .
C9 H9A 0.9800 .
C9 H9B 0.9800 .
C9 H9C 0.9800 .
C10 H10J 0.9800 .
C10 H10K 0.9800 .
C10 H10L 0.9800 .
C11 H11J 0.9800 .
C11 H11K 0.9800 .
C11 H11L 0.9800 .
C12 C13 1.484(8) .
C12 C14 1.586(9) .
C12 C15 1.514(8) .
C13 H13X 0.9800 .
C13 H13Y 0.9800 .
C13 H 0.9800 .
C14 H14A 0.9800 .
C14 H14B 0.9800 .
C14 H14C 0.9800 .
C15 K2 3.440(7) 3_556
C15 H15A 1.01(6) .
C15 H15B 0.87(7) .
C15 H15C 1.15(6) .
C16 C17 1.357(7) .
C16 C21 1.414(7) .
C16 K1 3.492(5) .
C17 C18 1.468(8) .
C18 H18 0.9500 .
C18 C19 1.407(7) .
C19 C20 1.345(8) .
C19 C26 1.612(8) .
C20 H20 0.9500 .
C20 C21 1.475(8) .
C21 C22 1.475(7) .
C22 C23 1.539(7) .
C22 C24 1.596(8) .
C22 C25 1.560(8) .
C23 H23A 0.9800 .
C23 H23B 0.9800 .
C23 H23C 0.9800 .
C24 H24A 0.9800 .
C24 H24B 0.9800 .
C24 H24C 0.9800 .
C25 H25A 0.9800 .
C25 H25B 0.9800 .
C25 H25C 0.9800 .
C26 C27 1.548(9) .
C26 C28 1.479(8) .
C26 C29 1.462(8) .
C27 H27A 0.9800 .
C27 H27B 0.9800 .
C27 H27C 0.9800 .
C28 H28A 0.9800 .
C28 H28B 0.9800 .
C28 H28C 0.9800 .
C29 H29A 0.9800 .
C29 H29B 0.9800 .
C29 H29C 0.9800 .
C30 C31 1.475(8) .
C30 C35 1.422(7) .
C30 K1 2.888(5) .
C31 C32 1.416(7) .
C32 H32 0.9500 .
C32 C33 1.368(7) .
C33 C34 1.476(8) .
C33 C40 1.561(7) .
C34 H34 0.9500 .
C34 C35 1.413(7) .
C35 C36 1.632(8) .
C35 K1 3.387(6) .
C36 C37 1.546(8) .
C36 C38 1.472(8) .
C36 C39 1.508(8) .
C37 H37A 0.9800 .
C37 H37B 0.9800 .
C37 H37C 0.9800 .
C38 H38A 0.9800 .
C38 H38B 0.9800 .
C38 H38C 0.9800 .
C39 H39A 0.9800 .
C39 H39B 0.9800 .
C39 H39C 0.9800 .
C40 C41 1.516(7) .
C40 C42 1.460(8) .
C40 C43 1.605(8) .
C41 H41A 0.9800 .
C41 H41B 0.9800 .
C41 H41C 0.9800 .
C42 H42A 0.9800 .
C42 H42B 0.9800 .
C42 H42C 0.9800 .
C43 H43A 0.9800 .
C43 H43B 0.9800 .
C43 H43C 0.9800 .
C44 C45 1.431(8) .
C44 C49 1.498(8) .
C44 K2 3.189(6) .
C44 H44 0.91(6) .
C45 C46 1.362(8) .
C45 K2 3.350(6) .
C45 H45 0.96(6) .
C46 C47 1.389(9) .
C46 K2 3.520(6) .
C46 H46 0.90(6) .
C47 C48 1.434(9) .
C47 K1 3.495(7) .
C47 H47 0.77(7) .
C48 C49 1.408(7) .
C48 C51 1.421(8) .
C48 K2 3.357(6) .
C49 C50 1.394(8) .
C49 K2 3.033(5) .
C50 H50 0.9500 .
C50 C52 1.452(8) .
C51 H51 0.9500 .
C51 C53 1.424(9) .
C52 C53 1.377(8) .
C52 C57 1.411(9) .
C53 C54 1.445(8) .
C54 H54 0.9500 .
C54 C55 1.372(10) .
C55 H55 0.9500 .
C55 C56 1.356(10) .
C56 H56 0.9500 .
C56 C57 1.420(9) .
C57 H57 0.9500 .
K1 O4 2.677(5) .
K1 O5 2.816(6) .
C58 H58J 0.9800 .
C58 H58K 0.9800 .
C58 H58L 0.9800 .
C58 O4 1.465(11) .
O4 C59 1.407(10) .
C59 H59A 0.9900 .
C59 H59B 0.9900 .
C59 C60 1.507(12) .
C60 H60A 0.9900 .
C60 H60B 0.9900 .
C60 O5 1.300(9) .
O5 C61 1.464(9) .
C61 H61A 0.9800 .
C61 H61B 0.9800 .
C61 H61C 0.9800 .
K2 C15 3.440(7) 3_456
K2 O6 2.788(4) .
K2 O7 2.865(4) .
K2 O8 2.858(4) .
K2 O9 2.579(4) .
C62 H62A 0.9800 .
C62 H62B 0.9800 .
C62 H62C 0.9800 .
C62 O6 1.427(7) .
O6 C63 1.410(6) .
C63 H63A 0.9900 .
C63 H63B 0.9900 .
C63 C64 1.462(8) .
C64 H64A 0.9900 .
C64 H64B 0.9900 .
C64 O7 1.474(7) .
O7 C65 1.424(7) .
C65 H65A 0.9800 .
C65 H65B 0.9800 .
C65 H65C 0.9800 .
C66 H66A 0.9800 .
C66 H66B 0.9800 .
C66 H66C 0.9800 .
C66 O8 1.413(8) .
O8 C67 1.375(7) .
C67 H67A 0.9900 .
C67 H67B 0.9900 .
C67 C68 1.460(10) .
C68 H68A 0.9900 .
C68 H68B 0.9900 .
C68 O9 1.483(8) .
O9 C69 1.407(8) .
C69 H69A 0.9800 .
C69 H69B 0.9800 .
C69 H69C 0.9800 .
Ti2 O10 1.910(4) .
Ti2 O11 1.988(4) .
Ti2 O12 1.935(4) .
Ti2 C70 2.275(5) .
Ti2 C113 2.394(6) .
Ti2 C114 2.292(6) .
Ti2 K3 3.4374(16) .
O10 C71 1.370(6) .
O11 C85 1.367(6) .
O11 K3 2.645(4) .
O12 C99 1.441(7) .
O12 K3 2.757(4) .
C70 C72 1.505(7) .
C70 C86 1.511(7) .
C70 C100 1.522(7) .
C71 C72 1.429(7) .
C71 C76 1.400(7) .
C72 C73 1.386(7) .
C73 H73 0.9500 .
C73 C74 1.406(7) .
C74 C75 1.399(7) .
C74 C81 1.530(8) .
C75 H75 0.9500 .
C75 C76 1.420(8) .
C76 C77 1.550(7) .
C77 C78 1.612(9) .
C77 C79 1.458(8) .
C77 C80 1.529(8) .
C78 H78A 0.9800 .
C78 H78B 0.9800 .
C78 H78C 0.9800 .
C79 H79A 0.9800 .
C79 H79B 0.9800 .
C79 H79C 0.9800 .
C80 H80A 0.9800 .
C80 H80B 0.9800 .
C80 H80C 0.9800 .
C81 C82 1.564(9) .
C81 C83 1.532(9) .
C81 C84 1.494(9) .
C81 C582 1.543(15) .
C81 C583 1.515(15) .
C81 C584 1.542(16) .
C82 H82A 0.9800 .
C82 H82B 0.9800 .
C82 H82C 0.9800 .
C83 H83A 0.9800 .
C83 H83B 0.9800 .
C83 H83C 0.9800 .
C84 H84A 0.9800 .
C84 H84B 0.9800 .
C84 H84C 0.9800 .
C582 H58A 0.9800 .
C582 H58B 0.9800 .
C582 H58C 0.9800 .
C583 H58D 0.9800 .
C583 H58E 0.9800 .
C583 H58F 0.9800 .
C584 H58G 0.9800 .
C584 H58H 0.9800 .
C584 H58I 0.9800 .
C85 C86 1.471(8) .
C85 C90 1.413(7) .
C85 K3 2.969(5) .
C86 C87 1.405(7) .
C87 H87 0.9500 .
C87 C88 1.374(7) .
C88 C89 1.475(8) .
C88 C95 1.547(7) .
C89 H89 0.9500 .
C89 C90 1.411(8) .
C90 C91 1.630(8) .
C90 K3 3.460(6) .
C91 C92 1.545(9) .
C91 C93 1.483(8) .
C91 C94 1.514(8) .
C92 H92A 0.9800 .
C92 H92B 0.9800 .
C92 H92C 0.9800 .
C93 H93A 0.9800 .
C93 H93B 0.9800 .
C93 H93C 0.9800 .
C94 H94A 0.9800 .
C94 H94B 0.9800 .
C94 H94C 0.9800 .
C95 C96 1.521(8) .
C95 C97 1.593(8) .
C95 C98 1.472(8) .
C96 H96A 0.9800 .
C96 H96B 0.9800 .
C96 H96C 0.9800 .
C97 H97A 0.9800 .
C97 H97B 0.9800 .
C97 H97C 0.9800 .
C98 H98A 0.9800 .
C98 H98B 0.9800 .
C98 H98C 0.9800 .
C99 C100 1.363(7) .
C99 C104 1.400(8) .
C99 K3 3.504(6) .
C100 C101 1.464(8) .
C101 H101 0.9500 .
C101 C102 1.392(7) .
C102 C103 1.337(7) .
C102 C109 1.605(8) .
C103 H103 0.9500 .
C103 C104 1.476(8) .
C104 C105 1.477(8) .
C105 C106 1.582(8) .
C105 C107 1.542(8) .
C105 C108 1.564(8) .
C106 H10A 0.9800 .
C106 H10B 0.9800 .
C106 H10C 0.9800 .
C107 H10D 0.9800 .
C107 H10E 0.9800 .
C107 H10F 0.9800 .
C108 H10G 0.9800 .
C108 H10H 0.9800 .
C108 H10I 0.9800 .
C109 C110 1.550(9) .
C109 C111 1.489(8) .
C109 C112 1.518(8) .
C110 H11A 0.9800 .
C110 H11B 0.9800 .
C110 H11C 0.9800 .
C111 H11D 0.9800 .
C111 H11E 0.9800 .
C111 H11F 0.9800 .
C112 H11G 0.9800 .
C112 H11H 0.9800 .
C112 H11I 0.9800 .
C113 C114 1.432(8) .
C113 C118 1.488(8) .
C113 K4 3.159(6) .
C113 H113 0.89(5) .
C114 C115 1.359(9) .
C114 K4 3.329(6) .
C114 H114 1.01(5) .
C115 C116 1.401(10) .
C115 H115 0.99(6) .
C116 C117 1.433(9) .
C116 K3 3.407(7) .
C116 H116 1.03(6) .
C117 C118 1.406(8) .
C117 C119 1.410(9) .
C117 K4 3.380(6) .
C118 C120 1.404(8) .
C118 K4 3.019(5) .
C119 H119 0.9500 .
C119 C122 1.417(9) .
C120 H120 0.9500 .
C120 C121 1.448(8) .
C121 C122 1.377(8) .
C121 C126 1.420(9) .
C122 C123 1.454(9) .
C123 H123 0.9500 .
C123 C124 1.387(10) .
C124 H124 0.9500 .
C124 C125 1.354(10) .
C125 H125 0.9500 .
C125 C126 1.395(9) .
C126 H126 0.9500 .
K3 O13 2.672(5) .
K3 O14 2.795(5) .
C127 H12A 0.9800 .
C127 H12B 0.9800 .
C127 H12C 0.9800 .
C127 O13 1.493(11) .
O13 C128 1.425(8) .
C128 H12D 0.9900 .
C128 H12E 0.9900 .
C128 C129 1.562(10) .
C129 H12F 0.9900 .
C129 H12G 0.9900 .
C129 O14 1.350(8) .
O14 C130 1.476(9) .
C130 H13A 0.9800 .
C130 H13B 0.9800 .
C130 H13C 0.9800 .
K4 O15 2.740(5) .
K4 O16 2.797(5) .
K4 O17 2.572(4) .
K4 O18 2.842(5) .
C131 H13D 0.9800 .
C131 H13E 0.9800 .
C131 H13F 0.9800 .
C131 O15 1.364(10) .
O15 C132 1.365(8) .
C132 H13G 0.9900 .
C132 H13H 0.9900 .
C132 C133 1.445(10) .
C133 H13I 0.9900 .
C133 H13J 0.9900 .
C133 O16 1.360(8) .
O16 C134 1.472(9) .
C134 H13K 0.9800 .
C134 H13L 0.9800 .
C134 H13M 0.9800 .
C135 H13N 0.9800 .
C135 H13O 0.9800 .
C135 H13P 0.9800 .
C135 O17 1.410(8) .
O17 C136 1.481(8) .
C136 H13Q 0.9900 .
C136 H13R 0.9900 .
C136 C137 1.479(9) .
C137 H13S 0.9900 .
C137 H13T 0.9900 .
C137 O18 1.364(7) .
O18 C138 1.410(8) .
C138 H13U 0.9800 .
C138 H13V 0.9800 .
C138 H13W 0.9800 .

loop_
_geom_torsion_atom_site_label_1
_geom_torsion_atom_site_label_2
_geom_torsion_atom_site_label_3
_geom_torsion_atom_site_label_4
_geom_torsion
_geom_torsion_site_symmetry_4
Ti1 O1 C2 C3 -0.1(6) .
Ti1 O1 C2 C7 178.6(4) .
Ti1 O2 C16 C17 -13.4(6) .
Ti1 O2 C16 C21 166.0(4) .
Ti1 O2 C16 K1 -106.4(3) .
Ti1 O3 C30 C31 -0.3(6) .
Ti1 O3 C30 C35 179.8(4) .
Ti1 O3 C30 K1 93.6(2) .
Ti1 C1 C3 C2 9.8(5) .
Ti1 C1 C3 C4 -171.4(4) .
Ti1 C1 C17 C16 17.0(5) .
Ti1 C1 C17 C18 -165.9(4) .
Ti1 C1 C31 C30 4.2(5) .
Ti1 C1 C31 C32 -175.6(4) .
Ti1 C44 C45 C46 -94.7(5) .
Ti1 C44 C45 K2 -170.76(19) .
Ti1 C44 C49 C48 61.7(6) .
Ti1 C44 C49 C50 -118.1(6) .
Ti1 C44 C49 K2 148.2(3) .
Ti1 C45 C46 C47 -80.7(6) .
Ti1 C45 C46 K2 -146.8(3) .
O1 C2 C3 C1 -7.3(7) .
O1 C2 C3 C4 173.8(4) .
O1 C2 C7 C6 -176.7(5) .
O1 C2 C7 C8 1.5(8) .
O2 C16 C17 C1 -4.5(6) .
O2 C16 C17 C18 178.2(4) .
O2 C16 C21 C20 179.6(4) .
O2 C16 C21 C22 -0.4(7) .
O3 C30 C31 C1 -3.1(7) .
O3 C30 C31 C32 176.7(4) .
O3 C30 C35 C34 -177.9(4) .
O3 C30 C35 C36 5.1(7) .
O3 C30 C35 K1 -67.4(4) .
C1 C3 C4 C5 -175.0(5) .
C1 C17 C18 C19 -173.3(5) .
C1 C31 C32 C33 -178.0(5) .
C2 C3 C4 C5 3.8(8) .
C2 C7 C8 C9 56.9(7) .
C2 C7 C8 C10 -61.9(6) .
C2 C7 C8 C11 173.2(5) .
C3 C1 C17 C16 134.5(4) .
C3 C1 C17 C18 -48.4(7) .
C3 C1 C31 C30 -112.4(5) .
C3 C1 C31 C32 67.8(6) .
C3 C2 C7 C6 1.9(7) .
C3 C2 C7 C8 -179.9(5) .
C3 C4 C5 C6 0.3(8) .
C3 C4 C5 C12 179.2(5) .
C4 C5 C6 C7 -3.6(8) .
C4 C5 C12 C13 67.9(6) .
C4 C5 C12 C14 -50.3(7) .
C4 C5 C12 C15 -169.6(6) .
C5 C6 C7 C2 2.4(8) .
C5 C6 C7 C8 -175.8(5) .
C5 C12 C15 K2 -161.6(16) 3_556
C6 C5 C12 C13 -113.3(6) .
C6 C5 C12 C14 128.6(6) .
C6 C5 C12 C15 9.3(9) .
C6 C7 C8 C9 -125.0(6) .
C6 C7 C8 C10 116.2(5) .
C6 C7 C8 C11 -8.7(7) .
C7 C2 C3 C1 174.0(5) .
C7 C2 C3 C4 -4.9(8) .
C12 C5 C6 C7 177.6(5) .
C13 C12 C15 K2 -44(2) 3_556
C14 C12 C15 K2 73(2) 3_556
C16 C17 C18 C19 3.5(8) .
C16 C21 C22 C23 -64.3(6) .
C16 C21 C22 C24 53.3(6) .
C16 C21 C22 C25 175.9(5) .
C17 C1 C3 C2 -110.8(5) .
C17 C1 C3 C4 68.0(6) .
C17 C1 C31 C30 122.6(5) .
C17 C1 C31 C32 -57.2(6) .
C17 C16 C21 C20 -0.9(7) .
C17 C16 C21 C22 179.0(5) .
C17 C18 C19 C20 -2.7(8) .
C17 C18 C19 C26 175.8(5) .
C18 C19 C20 C21 0.2(8) .
C18 C19 C26 C27 62.4(7) .
C18 C19 C26 C28 -179.1(6) .
C18 C19 C26 C29 -58.6(7) .
C19 C20 C21 C16 1.6(8) .
C19 C20 C21 C22 -178.3(5) .
C20 C19 C26 C27 -119.3(6) .
C20 C19 C26 C28 -0.8(9) .
C20 C19 C26 C29 119.7(6) .
C20 C21 C22 C23 115.6(6) .
C20 C21 C22 C24 -126.7(5) .
C20 C21 C22 C25 -4.1(7) .
C21 C16 C17 C1 176.0(4) .
C21 C16 C17 C18 -1.3(7) .
C26 C19 C20 C21 -178.3(5) .
C30 C31 C32 C33 2.3(7) .
C30 C35 C36 C37 56.6(7) .
C30 C35 C36 C38 -62.4(7) .
C30 C35 C36 C39 178.9(5) .
C31 C1 C3 C2 124.1(5) .
C31 C1 C3 C4 -57.1(7) .
C31 C1 C17 C16 -95.7(5) .
C31 C1 C17 C18 81.4(6) .
C31 C30 C35 C34 2.2(7) .
C31 C30 C35 C36 -174.8(5) .
C31 C30 C35 K1 112.7(5) .
C31 C32 C33 C34 -0.3(7) .
C31 C32 C33 C40 178.6(5) .
C32 C33 C34 C35 -0.7(8) .
C32 C33 C40 C41 114.2(6) .
C32 C33 C40 C42 -128.8(5) .
C32 C33 C40 C43 -7.4(7) .
C33 C34 C35 C30 -0.3(8) .
C33 C34 C35 C36 176.7(5) .
C33 C34 C35 K1 -64.7(6) .
C34 C33 C40 C41 -66.9(7) .
C34 C33 C40 C42 50.1(7) .
C34 C33 C40 C43 171.5(5) .
C34 C35 C36 C37 -120.0(6) .
C34 C35 C36 C38 120.9(6) .
C34 C35 C36 C39 2.3(8) .
C35 C30 C31 C1 176.8(5) .
C35 C30 C31 C32 -3.4(8) .
C40 C33 C34 C35 -179.6(5) .
C44 C45 C46 C47 -0.9(9) .
C44 C45 C46 K2 -67.1(4) .
C44 C49 C50 C52 174.8(5) .
C45 C44 C49 C48 -18.4(8) .
C45 C44 C49 C50 161.8(6) .
C45 C44 C49 K2 68.0(5) .
C45 C46 C47 C48 -9.5(10) .
C45 C46 C47 K1 86.1(6) .
C46 C47 C48 C49 5.5(9) .
C46 C47 C48 C51 -171.1(6) .
C46 C47 C48 K2 -54.8(6) .
C47 C48 C49 C44 7.5(7) .
C47 C48 C49 C50 -172.7(5) .
C47 C48 C49 K2 -73.7(5) .
C47 C48 C51 C53 175.1(6) .
C48 C49 C50 C52 -5.0(8) .
C48 C51 C53 C52 -1.2(9) .
C48 C51 C53 C54 179.9(6) .
C49 C44 C45 Ti1 109.3(5) .
C49 C44 C45 C46 14.6(8) .
C49 C44 C45 K2 -61.5(5) .
C49 C48 C51 C53 -1.4(9) .
C49 C50 C52 C53 2.5(9) .
C49 C50 C52 C57 -177.8(6) .
C50 C52 C53 C51 0.7(8) .
C50 C52 C53 C54 179.7(5) .
C50 C52 C57 C56 -179.1(6) .
C51 C48 C49 C44 -175.6(5) .
C51 C48 C49 C50 4.2(7) .
C51 C48 C49 K2 103.2(5) .
C51 C53 C54 C55 177.9(6) .
C52 C53 C54 C55 -1.0(10) .
C53 C52 C57 C56 0.6(9) .
C53 C54 C55 C56 1.3(10) .
C54 C55 C56 C57 -0.7(10) .
C55 C56 C57 C52 -0.2(10) .
C57 C52 C53 C51 -179.0(5) .
C57 C52 C53 C54 0.0(8) .
K1 O2 C16 C17 93.0(4) .
K1 O2 C16 C21 -87.6(5) .
K1 O3 C30 C31 -93.9(4) .
K1 O3 C30 C35 86.2(4) .
K1 C16 C17 C1 48.1(4) .
K1 C16 C17 C18 -129.3(4) .
K1 C16 C21 C20 126.1(4) .
K1 C16 C21 C22 -54.0(5) .
K1 C30 C31 C1 -74.2(4) .
K1 C30 C31 C32 105.6(5) .
K1 C30 C35 C34 -110.4(4) .
K1 C30 C35 C36 72.5(5) .
K1 C35 C36 C37 110.6(4) .
K1 C35 C36 C38 -8.4(5) .
K1 C35 C36 C39 -127.1(5) .
K1 C47 C48 C49 -100.1(4) .
K1 C47 C48 C51 83.3(6) .
K1 C47 C48 K2 -160.35(15) .
K1 O4 C59 C60 25.9(13) .
C58 O4 C59 C60 -176.1(10) .
O4 C59 C60 O5 -29.7(16) .
C59 C60 O5 K1 17.5(13) .
C59 C60 O5 C61 -172.3(9) .
K2 C44 C45 Ti1 170.76(19) .
K2 C44 C45 C46 76.1(5) .
K2 C44 C49 C48 -86.4(4) .
K2 C44 C49 C50 93.8(6) .
K2 C45 C46 C47 66.1(6) .
K2 C46 C47 C48 51.9(6) .
K2 C46 C47 K1 147.5(2) .
K2 C48 C49 C44 81.2(4) .
K2 C48 C49 C50 -99.0(5) .
K2 C48 C51 C53 71.0(6) .
K2 C49 C50 C52 -99.4(6) .
K2 O6 C63 C64 28.4(6) .
K2 O8 C67 C68 40.7(6) .
C62 O6 C63 C64 -172.3(5) .
O6 C63 C64 O7 -59.3(7) .
C63 C64 O7 K2 57.8(5) .
C63 C64 O7 C65 -168.1(5) .
C66 O8 C67 C68 -175.7(6) .
O8 C67 C68 O9 -62.9(7) .
C67 C68 O9 K2 52.5(6) .
C67 C68 O9 C69 -155.9(6) .
Ti2 O10 C71 C72 0.2(6) .
Ti2 O10 C71 C76 -178.2(4) .
Ti2 O11 C85 C86 -0.3(6) .
Ti2 O11 C85 C90 -179.7(4) .
Ti2 O11 C85 K3 -95.0(2) .
Ti2 O12 C99 C100 12.0(6) .
Ti2 O12 C99 C104 -167.1(4) .
Ti2 O12 C99 K3 105.9(3) .
Ti2 C70 C72 C71 -7.5(5) .
Ti2 C70 C72 C73 172.0(4) .
Ti2 C70 C86 C85 -2.5(5) .
Ti2 C70 C86 C87 176.8(4) .
Ti2 C70 C100 C99 -13.3(5) .
Ti2 C70 C100 C101 170.3(4) .
Ti2 C113 C114 C115 91.9(5) .
Ti2 C113 C114 K4 170.83(19) .
Ti2 C113 C118 C117 -61.4(6) .
Ti2 C113 C118 C120 119.8(5) .
Ti2 C113 C118 K4 -149.5(3) .
Ti2 C114 C115 C116 80.0(7) .
O10 C71 C72 C70 5.6(7) .
O10 C71 C72 C73 -173.9(5) .
O10 C71 C76 C75 175.1(4) .
O10 C71 C76 C77 -2.7(8) .
O11 C85 C86 C70 2.1(7) .
O11 C85 C86 C87 -177.1(5) .
O11 C85 C90 C89 177.4(4) .
O11 C85 C90 C91 -5.9(8) .
O11 C85 C90 K3 63.6(4) .
O12 C99 C100 C70 2.9(6) .
O12 C99 C100 C101 179.7(4) .
O12 C99 C104 C103 -178.0(4) .
O12 C99 C104 C105 3.0(7) .
C70 C72 C73 C74 177.6(5) .
C70 C86 C87 C88 179.2(4) .
C70 C100 C101 C102 173.9(5) .
C71 C72 C73 C74 -2.9(8) .
C71 C76 C77 C78 61.3(7) .
C71 C76 C77 C79 -56.4(7) .
C71 C76 C77 C80 -174.1(5) .
C72 C70 C86 C85 115.2(5) .
C72 C70 C86 C87 -65.5(6) .
C72 C70 C100 C99 -131.7(4) .
C72 C70 C100 C101 51.9(7) .
C72 C71 C76 C75 -3.2(7) .
C72 C71 C76 C77 179.0(5) .
C72 C73 C74 C75 0.4(8) .
C72 C73 C74 C81 179.8(5) .
C73 C74 C75 C76 0.7(8) .
C73 C74 C81 C82 64.7(8) .
C73 C74 C81 C83 -177.0(7) .
C73 C74 C81 C84 -57.1(8) .
C73 C74 C81 C582 -14.3(12) .
C73 C74 C81 C583 108.5(13) .
C73 C74 C81 C584 -130.9(12) .
C74 C75 C76 C71 0.7(8) .
C74 C75 C76 C77 178.5(5) .
C75 C74 C81 C82 -116.0(7) .
C75 C74 C81 C83 2.3(9) .
C75 C74 C81 C84 122.2(7) .
C75 C74 C81 C582 165.0(12) .
C75 C74 C81 C583 -72.2(13) .
C75 C74 C81 C584 48.4(13) .
C75 C76 C77 C78 -116.4(6) .
C75 C76 C77 C79 126.0(6) .
C75 C76 C77 C80 8.2(7) .
C76 C71 C72 C70 -176.1(5) .
C76 C71 C72 C73 4.4(8) .
C81 C74 C75 C76 -178.6(5) .
C85 C86 C87 C88 -1.6(7) .
C85 C90 C91 C92 -57.0(7) .
C85 C90 C91 C93 63.5(7) .
C85 C90 C91 C94 -179.4(5) .
C86 C70 C72 C71 -122.6(5) .
C86 C70 C72 C73 56.9(8) .
C86 C70 C100 C99 98.4(5) .
C86 C70 C100 C101 -77.9(6) .
C86 C85 C90 C89 -2.1(7) .
C86 C85 C90 C91 174.7(5) .
C86 C85 C90 K3 -115.8(5) .
C86 C87 C88 C89 0.9(7) .
C86 C87 C88 C95 179.6(4) .
C87 C88 C89 C90 -0.9(8) .
C87 C88 C95 C96 -112.8(6) .
C87 C88 C95 C97 8.2(7) .
C87 C88 C95 C98 130.6(5) .
C88 C89 C90 C85 1.5(8) .
C88 C89 C90 C91 -175.3(5) .
C88 C89 C90 K3 66.8(6) .
C89 C88 C95 C96 65.8(7) .
C89 C88 C95 C97 -173.2(5) .
C89 C88 C95 C98 -50.8(6) .
C89 C90 C91 C92 119.4(6) .
C89 C90 C91 C93 -120.1(6) .
C89 C90 C91 C94 -3.0(8) .
C90 C85 C86 C70 -178.5(5) .
C90 C85 C86 C87 2.3(8) .
C95 C88 C89 C90 -179.5(5) .
C99 C100 C101 C102 -2.1(8) .
C99 C104 C105 C106 -55.7(6) .
C99 C104 C105 C107 62.8(6) .
C99 C104 C105 C108 -178.2(5) .
C100 C70 C72 C71 113.4(5) .
C100 C70 C72 C73 -67.1(7) .
C100 C70 C86 C85 -120.2(5) .
C100 C70 C86 C87 59.1(6) .
C100 C99 C104 C103 2.8(7) .
C100 C99 C104 C105 -176.2(5) .
C100 C101 C102 C103 3.1(8) .
C100 C101 C102 C109 -175.0(5) .
C101 C102 C103 C104 -1.1(8) .
C101 C102 C109 C110 -61.1(7) .
C101 C102 C109 C111 60.9(7) .
C101 C102 C109 C112 179.0(5) .
C102 C103 C104 C99 -1.7(8) .
C102 C103 C104 C105 177.1(5) .
C103 C102 C109 C110 121.1(6) .
C103 C102 C109 C111 -116.9(6) .
C103 C102 C109 C112 1.2(8) .
C103 C104 C105 C106 125.3(5) .
C103 C104 C105 C107 -116.2(6) .
C103 C104 C105 C108 2.9(7) .
C104 C99 C100 C70 -177.9(4) .
C104 C99 C100 C101 -1.1(7) .
C109 C102 C103 C104 176.9(5) .
C113 C114 C115 C116 2.1(9) .
C113 C118 C120 C121 -175.5(5) .
C114 C113 C118 C117 19.6(8) .
C114 C113 C118 C120 -159.3(6) .
C114 C113 C118 K4 -68.6(6) .
C114 C115 C116 C117 10.2(11) .
C114 C115 C116 K3 -85.9(7) .
C115 C116 C117 C118 -7.3(9) .
C115 C116 C117 C119 170.7(6) .
C115 C116 C117 K4 52.3(6) .
C116 C117 C118 C113 -6.6(8) .
C116 C117 C118 C120 172.4(5) .
C116 C117 C118 K4 74.9(5) .
C116 C117 C119 C122 -175.4(6) .
C117 C118 C120 C121 5.7(8) .
C117 C119 C122 C121 1.6(9) .
C117 C119 C122 C123 177.9(6) .
C118 C113 C114 Ti2 -108.7(5) .
C118 C113 C114 C115 -16.8(9) .
C118 C113 C114 K4 62.1(5) .
C118 C117 C119 C122 2.4(9) .
C118 C120 C121 C122 -1.8(8) .
C118 C120 C121 C126 178.5(6) .
C119 C117 C118 C113 175.3(5) .
C119 C117 C118 C120 -5.7(8) .
C119 C117 C118 K4 -103.2(5) .
C119 C122 C123 C124 -176.6(6) .
C120 C121 C122 C119 -1.9(8) .
C120 C121 C122 C123 -178.5(5) .
C120 C121 C126 C125 177.7(6) .
C121 C122 C123 C124 -0.4(9) .
C122 C121 C126 C125 -1.9(9) .
C122 C123 C124 C125 0.2(10) .
C123 C124 C125 C126 -0.8(10) .
C124 C125 C126 C121 1.8(10) .
C126 C121 C122 C119 177.8(5) .
C126 C121 C122 C123 1.1(8) .
K3 O11 C85 C86 94.7(4) .
K3 O11 C85 C90 -84.7(4) .
K3 O12 C99 C100 -93.9(4) .
K3 O12 C99 C104 87.0(5) .
K3 C85 C86 C70 70.5(4) .
K3 C85 C86 C87 -108.7(5) .
K3 C85 C90 C89 113.8(4) .
K3 C85 C90 C91 -69.4(5) .
K3 C90 C91 C92 -109.8(4) .
K3 C90 C91 C93 10.7(5) .
K3 C90 C91 C94 127.8(5) .
K3 C99 C100 C70 -49.8(4) .
K3 C99 C100 C101 127.0(4) .
K3 C99 C104 C103 -125.2(4) .
K3 C99 C104 C105 55.8(5) .
K3 C116 C117 C118 100.5(5) .
K3 C116 C117 C119 -81.6(6) .
K3 C116 C117 K4 160.05(16) .
K3 O13 C128 C129 -38.5(9) .
C127 O13 C128 C129 178.0(8) .
O13 C128 C129 O14 54.7(9) .
C128 C129 O14 K3 -43.0(7) .
C128 C129 O14 C130 171.4(6) .
K4 C113 C114 Ti2 -170.83(19) .
K4 C113 C114 C115 -79.0(5) .
K4 C113 C118 C117 88.1(5) .
K4 C113 C118 C120 -90.7(5) .
K4 C114 C115 C116 -65.8(6) .
K4 C117 C118 C113 -81.5(4) .
K4 C117 C118 C120 97.5(5) .
K4 C117 C119 C122 -68.4(7) .
K4 C118 C120 C121 101.0(5) .
K4 O15 C132 C133 27.3(11) .
K4 O17 C136 C137 -55.5(6) .
C131 O15 C132 C133 -143.0(9) .
O15 C132 C133 O16 -32.6(12) .
C132 C133 O16 K4 21.7(9) .
C132 C133 O16 C134 177.9(7) .
C135 O17 C136 C137 166.6(6) .
O17 C136 C137 O18 64.5(7) .
C136 C137 O18 K4 -39.4(6) .
C136 C137 O18 C138 174.8(5) .
